data_4510828
loop_
_publ_author_name
'Yang, Jin'
'Hu, Ting'
'Mak, Thomas C. W.'

_publ_section_title
;
 Flexible Bis(imidazole) Mediated Assembly of Silver(I)--Organic
 Frameworks with Ethynide and Trifluoroacetate Ligands
;
_journal_issue 6
_journal_name_full 'Crystal Growth &amp; Design'
_journal_page_first 2990
_journal_paper_doi 10.1021/cg500271f
_journal_volume 14
_journal_year 2014
_chemical_formula_sum 'C58 H55 Ag9 F18 N4 O17'
_chemical_formula_weight 2392.89
_chemical_name_systematic
;
 ?
;
_space_group_IT_number 2
_symmetry_cell_setting triclinic
_symmetry_space_group_name_Hall '-P 1'
_symmetry_space_group_name_H-M 'P -1'
_atom_sites_solution_hydrogens geom
_atom_sites_solution_primary direct
_atom_sites_solution_secondary difmap
_audit_creation_method SHELXL-97
_cell_angle_alpha 76.029(3)
_cell_angle_beta 89.120(2)
_cell_angle_gamma 72.503(3)
_cell_formula_units_Z 2
_cell_length_a 10.9575(15)
_cell_length_b 13.3587(19)
_cell_length_c 27.408(4)
_cell_measurement_temperature 293(2)
_cell_measurement_theta_max 25.03
_cell_measurement_theta_min 1.53
_cell_volume 3706.0(9)
_computing_cell_refinement 'SAINT(Bruker, 2001)'
_computing_data_collection 'APEX2(Bruker, 2003)'
_computing_data_reduction 'APEX2(Bruker, 2003)'
_computing_structure_refinement 'SHELXL-97 (Sheldrick, 1997)'
_computing_structure_solution 'SHELXS-97 (Sheldrick, 1990)'
_diffrn_ambient_temperature 293(2)
_diffrn_measured_fraction_theta_full 0.996
_diffrn_measured_fraction_theta_max 0.996
_diffrn_radiation_monochromator graphite
_diffrn_radiation_source 'fine-focus sealed tube'
_diffrn_radiation_type MoK\a
_diffrn_radiation_wavelength 0.71073
_diffrn_reflns_av_R_equivalents 0.0997
_diffrn_reflns_av_sigmaI/netI 0.1121
_diffrn_reflns_limit_h_max 13
_diffrn_reflns_limit_h_min -11
_diffrn_reflns_limit_k_max 15
_diffrn_reflns_limit_k_min -15
_diffrn_reflns_limit_l_max 32
_diffrn_reflns_limit_l_min -32
_diffrn_reflns_number 48986
_diffrn_reflns_theta_full 25.03
_diffrn_reflns_theta_max 25.03
_diffrn_reflns_theta_min 1.53
_exptl_absorpt_coefficient_mu 2.434
_exptl_absorpt_correction_T_max 0.6687
_exptl_absorpt_correction_T_min 0.5726
_exptl_absorpt_correction_type multi-scan
_exptl_absorpt_process_details SADABS
_exptl_crystal_colour 'pale yellow'
_exptl_crystal_density_diffrn 2.144
_exptl_crystal_density_method 'not measured'
_exptl_crystal_description block
_exptl_crystal_F_000 2304
_exptl_crystal_size_max 0.25
_exptl_crystal_size_mid 0.21
_exptl_crystal_size_min 0.17
_refine_diff_density_max 1.631
_refine_diff_density_min -1.658
_refine_diff_density_rms 0.376
_refine_ls_extinction_method none
_refine_ls_goodness_of_fit_ref 1.072
_refine_ls_hydrogen_treatment mixed
_refine_ls_matrix_type full
_refine_ls_number_parameters 1012
_refine_ls_number_reflns 13024
_refine_ls_number_restraints 66
_refine_ls_restrained_S_all 1.081
_refine_ls_R_factor_all 0.1072
_refine_ls_R_factor_gt 0.0935
_refine_ls_shift/su_max 0.000
_refine_ls_shift/su_mean 0.000
_refine_ls_structure_factor_coef Fsqd
_refine_ls_weighting_details 'calc w=1/[\s^2^(Fo^2^)+(0.1555P)^2^+0.0000P] where P=(Fo^2^+2Fc^2^)/3'
_refine_ls_weighting_scheme calc
_refine_ls_wR_factor_gt 0.2222
_refine_ls_wR_factor_ref 0.2388
_reflns_number_gt 10333
_reflns_number_total 13024
_reflns_threshold_expression >2sigma(I)
_cod_data_source_file cg500271f_si_002.cif
_cod_data_source_block 2B
_cod_depositor_comments
;
The following automatic conversions were performed:

'_symmetry_cell_setting' value 'Triclinic' changed to 'triclinic'
according to
/usr/data/users/saulius/crontab/automatic-downloads/rss-feeds/ACS/lib/dictionaries/cif_core.dic
dictionary named 'cif_core.dic' version 2.4.2 from 2011-04-26.

Automatic conversion script
Id: cif_fix_values 2281 2013-09-26 08:29:07Z andrius 

 Adding full bibliography for 4510825--4510834.cif.
;
_cod_database_code 4510828

loop_
_symmetry_equiv_pos_as_xyz
'x, y, z'
'-x, -y, -z'

loop_
_atom_site_label
_atom_site_type_symbol
_atom_site_fract_x
_atom_site_fract_y
_atom_site_fract_z
_atom_site_U_iso_or_equiv
_atom_site_adp_type
_atom_site_occupancy
_atom_site_symmetry_multiplicity
_atom_site_calc_flag
_atom_site_refinement_flags
_atom_site_disorder_assembly
_atom_site_disorder_group
C1 C 0.9567(8) 0.3520(7) 0.2647(3) 0.0263(19) Uani 1 1 d . . .
C2 C 0.9485(9) 0.3698(8) 0.3065(3) 0.030(2) Uani 1 1 d . . .
C3 C 0.9346(10) 0.3824(8) 0.3571(3) 0.035(2) Uani 1 1 d . . .
C4 C 0.9554(14) 0.2995(10) 0.3970(4) 0.055(3) Uani 1 1 d . . .
H4 H 0.9849 0.2303 0.3916 0.066 Uiso 1 1 calc R . .
C5 C 0.9371(16) 0.3071(12) 0.4455(5) 0.068(4) Uani 1 1 d . . .
H5 H 0.9489 0.2448 0.4714 0.082 Uiso 1 1 calc R . .
C6 C 0.9018(15) 0.4056(14) 0.4559(5) 0.070(4) Uani 1 1 d . . .
C7 C 0.8837(18) 0.5001(14) 0.4144(5) 0.080(5) Uani 1 1 d . . .
H7 H 0.8611 0.5689 0.4203 0.096 Uiso 1 1 calc R . .
C8 C 0.9006(14) 0.4872(12) 0.3647(4) 0.059(3) Uani 1 1 d . . .
H8 H 0.8894 0.5472 0.3376 0.071 Uiso 1 1 calc R . .
C9 C 0.879(2) 0.4224(19) 0.5083(6) 0.119(8) Uani 1 1 d . . .
H9A H 0.8553 0.4984 0.5068 0.178 Uiso 1 1 calc R . .
H9B H 0.9564 0.3853 0.5295 0.178 Uiso 1 1 calc R . .
H9C H 0.8116 0.3942 0.5219 0.178 Uiso 1 1 calc R . .
C10 C 0.6408(9) 0.2860(8) 0.2762(3) 0.030(2) Uani 1 1 d . . .
C11 C 0.6343(9) 0.2931(8) 0.3199(3) 0.029(2) Uani 1 1 d . . .
C12 C 0.6260(9) 0.2963(9) 0.3728(4) 0.037(2) Uani 1 1 d . . .
C13 C 0.6545(13) 0.2019(10) 0.4092(4) 0.054(3) Uani 1 1 d . . .
H13 H 0.6783 0.1357 0.4006 0.065 Uiso 1 1 calc R . .
C14 C 0.6472(14) 0.2055(11) 0.4610(4) 0.059(3) Uani 1 1 d . . .
H14 H 0.6717 0.1414 0.4862 0.071 Uiso 1 1 calc R . .
C15 C 0.6053(12) 0.3009(12) 0.4734(4) 0.057(3) Uani 1 1 d . . .
C16 C 0.5786(17) 0.3968(13) 0.4357(5) 0.082(5) Uani 1 1 d . . .
H16 H 0.5549 0.4631 0.4442 0.098 Uiso 1 1 calc R . .
C17 C 0.5871(15) 0.3936(12) 0.3859(5) 0.064(4) Uani 1 1 d . . .
H17 H 0.5664 0.4580 0.3609 0.077 Uiso 1 1 calc R . .
C18 C 0.5865(18) 0.3024(17) 0.5281(5) 0.101(7) Uani 1 1 d . . .
H18A H 0.5575 0.3761 0.5308 0.152 Uiso 1 1 calc R . .
H18B H 0.6664 0.2650 0.5475 0.152 Uiso 1 1 calc R . .
H18C H 0.5238 0.2672 0.5406 0.152 Uiso 1 1 calc R . .
C19 C 0.3231(9) 0.2451(8) 0.2867(4) 0.029(2) Uani 1 1 d . . .
C20 C 0.3283(10) 0.2202(8) 0.3325(4) 0.035(2) Uani 1 1 d . . .
C21 C 0.3250(11) 0.2069(10) 0.3865(4) 0.046(3) Uani 1 1 d . . .
C22 C 0.302(3) 0.1178(18) 0.4196(7) 0.037(5) Uani 0.50 1 d P A 1
C23 C 0.303(3) 0.1145(19) 0.4741(8) 0.050(6) Uani 0.50 1 d PU A 1
C23' C 0.401(4) 0.072(3) 0.4682(15) 0.102(12) Uani 0.50 1 d PU A 2
C22' C 0.394(4) 0.097(2) 0.4160(9) 0.063(8) Uani 0.50 1 d P A 2
C24 C 0.2993(18) 0.1964(17) 0.4889(6) 0.085(5) Uani 1 1 d U . .
C25 C 0.2926(17) 0.2879(17) 0.4575(6) 0.093(6) Uani 1 1 d . A .
H25 H 0.2821 0.3495 0.4693 0.112 Uiso 1 1 calc R . .
C26 C 0.3010(14) 0.2943(14) 0.4070(5) 0.074(5) Uani 1 1 d . A .
H26 H 0.2897 0.3622 0.3853 0.088 Uiso 1 1 calc R . .
C27 C 0.290(2) 0.185(2) 0.5467(8) 0.126(7) Uani 1 1 d U A .
H27A H 0.2950 0.1120 0.5633 0.188 Uiso 1 1 calc R . .
H27B H 0.2093 0.2333 0.5528 0.188 Uiso 1 1 calc R . .
H27C H 0.3587 0.2040 0.5595 0.188 Uiso 1 1 calc R . .
C28 C 1.1435(9) 0.2129(9) 0.1181(4) 0.032(2) Uani 1 1 d . . .
H28 H 1.1914 0.1589 0.1449 0.039 Uiso 1 1 calc R . .
C29 C 0.9959(10) 0.3528(8) 0.0731(3) 0.034(2) Uani 1 1 d . . .
H29 H 0.9233 0.4130 0.0641 0.041 Uiso 1 1 calc R . .
C30 C 1.0774(11) 0.3142(9) 0.0413(3) 0.038(2) Uani 1 1 d . . .
H30 H 1.0716 0.3416 0.0065 0.046 Uiso 1 1 calc R . .
C31 C 1.2842(11) 0.1533(10) 0.0498(4) 0.044(3) Uani 1 1 d . . .
H31A H 1.3483 0.1132 0.0772 0.052 Uiso 1 1 calc R . .
H31B H 1.3227 0.1968 0.0244 0.052 Uiso 1 1 calc R . .
C32 C 1.2439(9) 0.0755(9) 0.0274(3) 0.034(2) Uani 1 1 d . . .
C33 C 1.2608(11) -0.0301(9) 0.0549(4) 0.045(3) Uani 1 1 d . . .
H33 H 1.2996 -0.0529 0.0872 0.054 Uiso 1 1 calc R . .
C34 C 1.2214(12) -0.1026(10) 0.0353(4) 0.049(3) Uani 1 1 d . . .
H34 H 1.2322 -0.1721 0.0551 0.058 Uiso 1 1 calc R . .
C35 C 1.1897(11) 0.1055(9) -0.0216(4) 0.044(3) Uani 1 1 d . . .
H35 H 1.1797 0.1750 -0.0415 0.052 Uiso 1 1 calc R . .
C36 C 1.1502(11) 0.0322(10) -0.0414(4) 0.043(3) Uani 1 1 d . . .
H36 H 1.1124 0.0546 -0.0740 0.052 Uiso 1 1 calc R . .
C37 C 1.1660(10) -0.0731(8) -0.0137(3) 0.033(2) Uani 1 1 d . . .
C38 C 1.1301(10) -0.1512(9) -0.0367(4) 0.036(2) Uani 1 1 d . . .
H38A H 1.1069 -0.2038 -0.0103 0.044 Uiso 1 1 calc R . .
H38B H 1.0548 -0.1121 -0.0594 0.044 Uiso 1 1 calc R . .
C39 C 1.3475(11) -0.2788(9) -0.0459(4) 0.046(3) Uani 1 1 d . . .
H39 H 1.3780 -0.3014 -0.0123 0.056 Uiso 1 1 calc R . .
C40 C 1.4118(10) -0.3092(9) -0.0849(4) 0.041(3) Uani 1 1 d . . .
H40 H 1.4943 -0.3571 -0.0829 0.049 Uiso 1 1 calc R . .
C41 C 1.2288(9) -0.1972(9) -0.1143(3) 0.034(2) Uani 1 1 d . . .
H41 H 1.1602 -0.1513 -0.1364 0.041 Uiso 1 1 calc R . .
C42 C 1.0735(11) 0.0290(8) 0.2208(4) 0.036(2) Uani 1 1 d . . .
C43 C 1.1068(11) -0.0675(10) 0.1971(5) 0.046(3) Uani 1 1 d . . .
C44 C 0.5342(10) 0.0612(9) 0.1832(4) 0.037(2) Uani 1 1 d . . .
C45 C 0.5956(14) -0.0211(11) 0.1536(6) 0.065(4) Uani 1 1 d . . .
C46 C 0.2123(10) 0.4596(8) 0.1277(3) 0.033(2) Uani 1 1 d . . .
C47 C 0.1995(11) 0.5400(8) 0.0763(4) 0.039(2) Uani 1 1 d . . .
C48 C 0.6985(11) 0.5409(8) 0.1291(4) 0.039(2) Uani 1 1 d . . .
C49 C 0.6318(12) 0.6221(11) 0.0805(4) 0.053(3) Uani 1 1 d . . .
C50 C 1.0159(10) 0.0327(8) 0.3658(4) 0.035(2) Uani 1 1 d . . .
C51 C 1.0305(13) -0.0593(14) 0.4132(5) 0.066(4) Uani 1 1 d . . .
C52 C 0.2147(9) 0.5647(8) 0.3048(4) 0.032(2) Uani 1 1 d . . .
C53 C 0.1792(13) 0.6441(12) 0.3377(5) 0.057(3) Uani 1 1 d . . .
C54 C 0.7581(13) -0.1108(12) 0.3112(6) 0.078(5) Uani 1 1 d . . .
H54A H 0.8338 -0.1605 0.3306 0.117 Uiso 1 1 calc R . .
H54B H 0.7791 -0.0849 0.2774 0.117 Uiso 1 1 calc R . .
H54C H 0.6947 -0.1471 0.3109 0.117 Uiso 1 1 calc R . .
C55 C 0.4053(14) -0.1147(11) 0.3332(6) 0.071(4) Uani 1 1 d . . .
C56 C 0.3061(12) 0.6479(8) 0.1819(4) 0.047(3) Uani 1 1 d . . .
H56A H 0.3033 0.6938 0.1488 0.071 Uiso 1 1 calc R . .
H56B H 0.3416 0.6750 0.2059 0.071 Uiso 1 1 calc R . .
H56C H 0.2209 0.6473 0.1903 0.071 Uiso 1 1 calc R . .
C57 C 0.8929(18) 0.6913(14) 0.1850(7) 0.090(5) Uani 1 1 d . . .
C58 C 0.5691(17) 0.6727(14) 0.2639(10) 0.119(8) Uani 1 1 d . . .
H58A H 0.5789 0.7299 0.2774 0.178 Uiso 1 1 calc R . .
H58B H 0.5079 0.6424 0.2823 0.178 Uiso 1 1 calc R . .
H58C H 0.5395 0.7011 0.2290 0.178 Uiso 1 1 calc R . .
N1 N 1.0342(7) 0.2907(6) 0.1219(3) 0.0294(17) Uani 1 1 d . . .
N2 N 1.1730(8) 0.2256(7) 0.0689(3) 0.0329(18) Uani 1 1 d . . .
N3 N 1.2297(8) -0.2089(7) -0.0644(3) 0.0320(18) Uani 1 1 d . . .
N4 N 1.3335(7) -0.2564(7) -0.1288(3) 0.0323(18) Uani 1 1 d . . .
O1 O 0.9586(7) 0.0758(6) 0.2199(3) 0.0434(18) Uani 1 1 d . . .
O2 O 1.1673(7) 0.0470(6) 0.2379(3) 0.0400(17) Uani 1 1 d . . .
O3 O 0.9070(7) 0.0663(6) 0.3434(3) 0.0433(18) Uani 1 1 d . . .
O4 O 1.1101(7) 0.0628(6) 0.3537(3) 0.0437(18) Uani 1 1 d . . .
O5 O 0.8148(7) 0.5010(7) 0.1294(3) 0.053(2) Uani 1 1 d . . .
O6 O 0.6246(7) 0.5253(7) 0.1640(3) 0.053(2) Uani 1 1 d . A .
O7 O 0.3324(7) 0.5190(6) 0.3053(3) 0.0425(18) Uani 1 1 d . . .
O8 O 0.1245(7) 0.5530(6) 0.2822(3) 0.0395(17) Uani 1 1 d . . .
O9 O 0.4215(7) 0.1157(6) 0.1694(3) 0.0425(18) Uani 1 1 d . . .
O10 O 0.6051(7) 0.0661(7) 0.2156(3) 0.0467(19) Uani 1 1 d . A .
O11 O 0.3005(6) 0.3737(5) 0.1324(2) 0.0348(15) Uani 1 1 d . . .
O12 O 0.1336(6) 0.4906(6) 0.1592(2) 0.0364(16) Uani 1 1 d . . .
O13 O 0.8756(9) 0.6740(8) 0.2384(5) 0.077(3) Uani 1 1 d . . .
O14 O 0.7046(7) -0.0144(6) 0.3351(3) 0.0477(19) Uani 1 1 d . A .
O15 O 0.4200(8) -0.0459(8) 0.2887(4) 0.061(2) Uani 1 1 d . . .
O16 O 0.6845(9) 0.5939(8) 0.2680(4) 0.074(3) Uani 1 1 d . A .
O17 O 0.3843(6) 0.5404(6) 0.1831(3) 0.0381(16) Uani 1 1 d . . .
F1 F 0.239(2) 0.6211(16) 0.0761(7) 0.078(5) Uiso 0.50 1 d P . .
F1' F 0.3107(14) 0.5657(14) 0.0666(5) 0.062(4) Uani 0.50 1 d PU . .
F2 F 0.0735(19) 0.5915(18) 0.0634(7) 0.093(6) Uani 0.50 1 d PU . .
F2' F 0.1210(18) 0.6377(14) 0.0742(6) 0.070(4) Uiso 0.50 1 d P . .
F3 F 0.2008(18) 0.5039(10) 0.0395(3) 0.152(7) Uani 1 1 d . . .
F4 F 1.2326(9) -0.1069(8) 0.1914(4) 0.100(3) Uani 1 1 d . . .
F5 F 1.0639(12) -0.1456(8) 0.2216(4) 0.104(3) Uani 1 1 d . . .
F6 F 1.0517(10) -0.0365(9) 0.1491(3) 0.098(3) Uani 1 1 d . . .
F7' F 0.528(4) 0.685(4) 0.0837(16) 0.074(12) Uani 0.25 1 d PU . .
F7 F 0.5110(13) 0.6308(18) 0.0745(5) 0.109(6) Uani 0.75 1 d P . .
F8 F 0.6883(17) 0.6028(14) 0.0399(4) 0.100(5) Uani 0.75 1 d P . .
F8' F 0.603(5) 0.563(3) 0.0498(16) 0.087(11) Uani 0.25 1 d PU . .
F9' F 0.718(5) 0.655(4) 0.0530(19) 0.095(15) Uani 0.25 1 d PU . .
F9 F 0.634(2) 0.7210(10) 0.0805(6) 0.127(7) Uani 0.75 1 d P . .
F10 F 0.7167(10) -0.0621(10) 0.1598(5) 0.132(5) Uani 1 1 d . . .
F11 F 0.5354(14) -0.0933(10) 0.1566(5) 0.134(4) Uani 1 1 d U . .
F12 F 0.5808(10) 0.0251(10) 0.1027(4) 0.111(4) Uani 1 1 d . . .
F13 F 0.9450(16) -0.0313(14) 0.4435(5) 0.199(9) Uani 1 1 d . . .
F14 F 1.1267(14) -0.0700(13) 0.4433(5) 0.152(5) Uani 1 1 d U . .
F15 F 1.011(2) -0.1417(11) 0.4079(5) 0.152(9) Uani 0.75 1 d P . .
F15' F 1.131(3) -0.134(2) 0.4142(10) 0.050(6) Uiso 0.25 1 d P . .
F16 F 0.0565(9) 0.6906(10) 0.3384(5) 0.119(5) Uani 1 1 d . . .
F17 F 0.2275(16) 0.6013(11) 0.3827(4) 0.172(8) Uani 1 1 d . . .
F18 F 0.2290(14) 0.7235(11) 0.3223(6) 0.148(6) Uani 1 1 d . . .
Ag3 Ag 0.86877(7) 0.19840(6) 0.26775(3) 0.0317(2) Uani 1 1 d . . .
Ag8 Ag 0.33748(7) 0.25543(6) 0.20736(3) 0.0300(2) Uani 1 1 d . . .
Ag2 Ag 0.97274(7) 0.33995(6) 0.18933(2) 0.0295(2) Uani 1 1 d . . .
Ag7 Ag 0.42073(7) 0.39756(6) 0.25637(3) 0.0341(2) Uani 1 1 d . . .
Ag5 Ag 0.63816(7) 0.26952(6) 0.20326(3) 0.0310(2) Uani 1 1 d . . .
Ag1 Ag 1.14095(7) 0.18353(6) 0.27904(3) 0.0356(2) Uani 1 1 d . . .
Ag9 Ag 0.14822(7) 0.41217(6) 0.24447(3) 0.0309(2) Uani 1 1 d . . .
Ag6 Ag 0.52116(7) 0.11054(7) 0.29076(3) 0.0408(2) Uani 1 1 d . . .
Ag4 Ag 0.72891(8) 0.43285(7) 0.24180(3) 0.0396(2) Uani 1 1 d . . .

loop_
_atom_site_aniso_label
_atom_site_aniso_U_11
_atom_site_aniso_U_22
_atom_site_aniso_U_33
_atom_site_aniso_U_23
_atom_site_aniso_U_13
_atom_site_aniso_U_12
C1 0.022(5) 0.027(5) 0.035(5) -0.012(4) 0.005(4) -0.010(4)
C2 0.027(5) 0.032(5) 0.030(5) -0.004(4) 0.002(4) -0.011(4)
C3 0.050(6) 0.036(6) 0.025(5) -0.015(4) 0.008(4) -0.014(5)
C4 0.085(10) 0.041(7) 0.039(6) -0.006(5) 0.005(6) -0.022(6)
C5 0.119(13) 0.063(9) 0.033(6) -0.010(6) 0.009(7) -0.046(9)
C6 0.092(11) 0.099(12) 0.032(6) -0.028(7) 0.023(7) -0.040(9)
C7 0.125(14) 0.072(10) 0.052(8) -0.043(8) 0.013(8) -0.022(9)
C8 0.089(10) 0.065(9) 0.030(6) -0.023(6) 0.006(6) -0.026(7)
C9 0.18(2) 0.16(2) 0.055(10) -0.068(12) 0.037(12) -0.084(18)
C10 0.026(5) 0.031(5) 0.029(5) -0.007(4) 0.003(4) -0.006(4)
C11 0.029(5) 0.031(5) 0.025(5) -0.006(4) -0.006(4) -0.006(4)
C12 0.031(5) 0.056(7) 0.033(5) -0.018(5) 0.004(4) -0.019(5)
C13 0.071(8) 0.041(7) 0.040(6) -0.007(5) 0.019(6) -0.005(6)
C14 0.076(9) 0.057(8) 0.032(6) -0.003(6) -0.004(6) -0.007(7)
C15 0.048(7) 0.083(10) 0.030(6) -0.018(6) -0.002(5) -0.004(7)
C16 0.122(14) 0.072(10) 0.041(7) -0.033(7) -0.002(8) 0.001(9)
C17 0.093(11) 0.055(8) 0.041(7) -0.017(6) -0.007(7) -0.015(7)
C18 0.114(14) 0.142(17) 0.031(7) -0.033(9) 0.010(8) -0.007(12)
C19 0.025(5) 0.026(5) 0.039(5) -0.008(4) 0.004(4) -0.011(4)
C20 0.039(6) 0.033(5) 0.030(5) 0.002(4) -0.005(4) -0.015(4)
C21 0.048(7) 0.059(8) 0.036(6) -0.004(5) -0.012(5) -0.027(6)
C22 0.054(15) 0.031(12) 0.019(10) 0.004(8) 0.003(10) -0.010(11)
C23 0.058(10) 0.034(9) 0.043(9) 0.006(7) 0.019(8) -0.008(7)
C23' 0.106(15) 0.104(15) 0.096(14) -0.022(10) -0.003(9) -0.035(10)
C22' 0.10(2) 0.055(18) 0.032(13) 0.014(11) -0.003(15) -0.039(18)
C24 0.087(8) 0.106(9) 0.070(8) -0.010(7) 0.012(6) -0.052(7)
C25 0.091(12) 0.116(15) 0.048(8) -0.027(9) -0.005(8) 0.010(11)
C26 0.074(10) 0.087(11) 0.035(6) -0.012(7) 0.010(6) 0.007(8)
C27 0.138(11) 0.145(11) 0.097(10) -0.024(8) 0.003(8) -0.054(9)
C28 0.033(5) 0.045(6) 0.029(5) -0.019(4) 0.007(4) -0.021(5)
C29 0.036(5) 0.034(5) 0.031(5) -0.016(4) -0.004(4) -0.002(4)
C30 0.052(7) 0.040(6) 0.019(4) 0.000(4) -0.002(4) -0.014(5)
C31 0.043(6) 0.056(7) 0.040(6) -0.024(5) 0.013(5) -0.018(5)
C32 0.030(5) 0.048(6) 0.027(5) -0.014(4) 0.007(4) -0.012(5)
C33 0.060(7) 0.043(6) 0.026(5) -0.008(5) -0.002(5) -0.010(5)
C34 0.068(8) 0.039(6) 0.035(6) -0.006(5) 0.002(5) -0.012(6)
C35 0.058(7) 0.041(6) 0.032(5) -0.009(5) 0.006(5) -0.015(5)
C36 0.046(6) 0.055(7) 0.029(5) -0.019(5) 0.005(4) -0.010(5)
C37 0.036(5) 0.032(5) 0.027(5) -0.010(4) 0.011(4) -0.005(4)
C38 0.041(6) 0.048(6) 0.030(5) -0.017(5) 0.010(4) -0.022(5)
C39 0.054(7) 0.041(6) 0.034(6) -0.004(5) -0.003(5) -0.004(5)
C40 0.034(6) 0.049(7) 0.027(5) -0.005(5) -0.004(4) 0.002(5)
C41 0.024(5) 0.048(6) 0.024(5) -0.011(4) -0.004(4) -0.001(4)
C42 0.045(7) 0.034(6) 0.028(5) -0.004(4) 0.005(4) -0.017(5)
C43 0.045(7) 0.046(7) 0.055(7) -0.021(6) 0.012(5) -0.019(6)
C44 0.036(6) 0.039(6) 0.036(5) -0.015(5) 0.010(5) -0.008(5)
C45 0.060(9) 0.039(7) 0.093(11) -0.036(7) -0.020(7) 0.007(6)
C46 0.042(6) 0.029(5) 0.028(5) -0.002(4) 0.001(4) -0.015(5)
C47 0.052(7) 0.027(5) 0.035(5) -0.007(4) 0.003(5) -0.009(5)
C48 0.052(7) 0.033(6) 0.030(5) -0.003(4) 0.004(5) -0.012(5)
C49 0.042(7) 0.064(9) 0.041(6) 0.002(6) 0.004(5) -0.009(6)
C50 0.036(6) 0.035(6) 0.030(5) -0.007(4) 0.001(4) -0.005(5)
C51 0.052(8) 0.086(11) 0.036(7) 0.009(7) -0.011(6) -0.004(7)
C52 0.032(6) 0.025(5) 0.038(5) -0.010(4) 0.009(4) -0.006(4)
C53 0.053(8) 0.069(9) 0.053(7) -0.033(7) 0.013(6) -0.011(7)
C54 0.045(8) 0.064(10) 0.093(11) 0.006(8) 0.006(7) 0.010(7)
C55 0.058(9) 0.045(8) 0.096(11) -0.002(7) 0.024(8) -0.010(6)
C56 0.059(7) 0.025(5) 0.051(6) -0.011(5) 0.006(5) -0.001(5)
C57 0.093(13) 0.069(11) 0.094(13) -0.036(10) -0.009(10) 0.008(9)
C58 0.075(12) 0.069(11) 0.24(3) -0.080(15) 0.048(14) -0.028(9)
N1 0.032(4) 0.031(4) 0.023(4) -0.007(3) 0.000(3) -0.006(3)
N2 0.034(5) 0.039(5) 0.029(4) -0.013(4) 0.004(3) -0.012(4)
N3 0.042(5) 0.033(5) 0.025(4) -0.010(3) 0.011(3) -0.015(4)
N4 0.029(4) 0.043(5) 0.029(4) -0.018(4) 0.000(3) -0.008(4)
O1 0.035(4) 0.046(5) 0.053(5) -0.026(4) 0.001(3) -0.007(4)
O2 0.035(4) 0.040(4) 0.045(4) -0.015(3) 0.000(3) -0.007(3)
O3 0.038(4) 0.038(4) 0.047(4) -0.004(3) 0.003(3) -0.007(3)
O4 0.040(4) 0.048(5) 0.040(4) -0.005(3) 0.000(3) -0.015(4)
O5 0.029(4) 0.065(5) 0.049(5) -0.007(4) 0.002(3) 0.003(4)
O6 0.025(4) 0.078(6) 0.038(4) 0.007(4) 0.001(3) -0.005(4)
O7 0.043(5) 0.044(4) 0.040(4) -0.021(3) 0.000(3) -0.004(4)
O8 0.033(4) 0.041(4) 0.046(4) -0.017(3) 0.005(3) -0.010(3)
O9 0.039(4) 0.039(4) 0.046(4) -0.020(3) -0.003(3) 0.001(3)
O10 0.046(5) 0.053(5) 0.035(4) -0.009(4) -0.004(3) -0.008(4)
O11 0.034(4) 0.031(4) 0.032(3) -0.006(3) -0.001(3) -0.001(3)
O12 0.026(4) 0.040(4) 0.036(4) -0.006(3) -0.001(3) -0.002(3)
O13 0.040(5) 0.055(6) 0.128(10) -0.010(6) -0.006(5) -0.012(4)
O14 0.040(4) 0.042(4) 0.046(4) -0.001(3) -0.007(3) 0.001(3)
O15 0.049(5) 0.061(6) 0.072(6) -0.014(5) -0.009(4) -0.016(4)
O16 0.050(5) 0.056(6) 0.117(8) -0.037(6) 0.002(5) -0.007(5)
O17 0.031(4) 0.034(4) 0.046(4) -0.007(3) 0.005(3) -0.007(3)
F1' 0.043(6) 0.076(8) 0.057(7) 0.026(6) 0.006(5) -0.036(6)
F2 0.077(9) 0.103(9) 0.082(9) 0.015(7) -0.007(7) -0.032(8)
F3 0.36(2) 0.108(8) 0.034(4) -0.008(5) 0.002(8) -0.137(12)
F4 0.069(6) 0.086(7) 0.148(9) -0.078(7) 0.009(6) 0.008(5)
F5 0.149(10) 0.060(6) 0.129(8) -0.044(6) 0.037(7) -0.056(6)
F6 0.112(7) 0.106(8) 0.076(6) -0.062(6) -0.005(5) -0.002(6)
F7' 0.068(15) 0.071(14) 0.075(14) -0.016(10) 0.009(9) -0.011(9)
F7 0.062(9) 0.167(17) 0.069(8) 0.050(10) -0.030(7) -0.055(10)
F8 0.123(13) 0.107(12) 0.033(6) 0.007(6) 0.015(6) -0.003(10)
F8' 0.089(14) 0.088(14) 0.081(14) -0.017(10) -0.008(9) -0.026(10)
F9' 0.094(17) 0.091(17) 0.094(17) -0.012(10) 0.008(10) -0.029(10)
F9 0.211(19) 0.040(7) 0.106(11) 0.027(7) -0.058(12) -0.038(9)
F10 0.082(7) 0.134(10) 0.149(10) -0.084(9) -0.026(7) 0.052(7)
F11 0.173(9) 0.096(6) 0.162(8) -0.084(6) 0.046(7) -0.046(6)
F12 0.097(7) 0.147(10) 0.078(6) -0.068(7) 0.015(5) 0.008(7)
F13 0.183(14) 0.195(16) 0.094(8) 0.071(9) 0.073(9) 0.037(12)
F14 0.142(8) 0.177(9) 0.118(7) 0.035(7) -0.042(6) -0.074(7)
F15 0.33(3) 0.041(7) 0.085(10) 0.020(7) -0.051(13) -0.076(12)
F16 0.063(6) 0.135(9) 0.204(12) -0.139(10) 0.036(6) -0.022(6)
F17 0.259(17) 0.149(11) 0.049(6) -0.062(7) -0.025(8) 0.057(11)
F18 0.195(13) 0.128(10) 0.213(14) -0.134(11) 0.111(12) -0.116(10)
Ag3 0.0255(4) 0.0317(4) 0.0342(4) -0.0057(3) 0.0010(3) -0.0053(3)
Ag8 0.0298(4) 0.0294(4) 0.0282(4) -0.0083(3) 0.0016(3) -0.0041(3)
Ag2 0.0304(4) 0.0381(4) 0.0228(4) -0.0102(3) 0.0041(3) -0.0125(3)
Ag7 0.0269(4) 0.0324(4) 0.0399(4) -0.0092(3) 0.0038(3) -0.0045(3)
Ag5 0.0265(4) 0.0408(4) 0.0267(4) -0.0134(3) 0.0019(3) -0.0079(3)
Ag1 0.0296(4) 0.0348(4) 0.0451(5) -0.0112(4) 0.0023(3) -0.0126(3)
Ag9 0.0286(4) 0.0310(4) 0.0351(4) -0.0105(3) 0.0041(3) -0.0101(3)
Ag6 0.0326(5) 0.0391(5) 0.0412(5) -0.0087(4) -0.0055(3) 0.0022(3)
Ag4 0.0358(5) 0.0358(5) 0.0396(4) -0.0018(3) -0.0013(3) -0.0058(3)

loop_
_atom_type_symbol
_atom_type_description
_atom_type_scat_dispersion_real
_atom_type_scat_dispersion_imag
_atom_type_scat_source
C C 0.0033 0.0016 'International Tables Vol C Tables 4.2.6.8 and 6.1.1.4'
H H 0.0000 0.0000 'International Tables Vol C Tables 4.2.6.8 and 6.1.1.4'
N N 0.0061 0.0033 'International Tables Vol C Tables 4.2.6.8 and 6.1.1.4'
O O 0.0106 0.0060 'International Tables Vol C Tables 4.2.6.8 and 6.1.1.4'
F F 0.0171 0.0103 'International Tables Vol C Tables 4.2.6.8 and 6.1.1.4'
Ag Ag -0.8971 1.1015 'International Tables Vol C Tables 4.2.6.8 and 6.1.1.4'

loop_
_geom_angle_atom_site_label_1
_geom_angle_atom_site_label_2
_geom_angle_atom_site_label_3
_geom_angle
_geom_angle_site_symmetry_1
_geom_angle_site_symmetry_3
C2 C1 Ag2 173.2(8) . .
C2 C1 Ag4 94.4(6) . .
Ag2 C1 Ag4 85.2(3) . .
C2 C1 Ag9 95.3(6) . 1_655
Ag2 C1 Ag9 80.3(3) . 1_655
Ag4 C1 Ag9 134.5(4) . 1_655
C2 C1 Ag1 101.9(7) . .
Ag2 C1 Ag1 81.9(3) . .
Ag4 C1 Ag1 145.5(4) . .
Ag9 C1 Ag1 74.4(2) 1_655 .
C2 C1 Ag3 107.1(7) . .
Ag2 C1 Ag3 79.3(3) . .
Ag4 C1 Ag3 73.7(2) . .
Ag9 C1 Ag3 143.0(4) 1_655 .
Ag1 C1 Ag3 72.5(2) . .
C1 C2 C3 174.8(10) . .
C4 C3 C8 118.3(10) . .
C4 C3 C2 123.0(10) . .
C8 C3 C2 118.7(9) . .
C3 C4 C5 125.3(12) . .
C3 C4 H4 117.3 . .
C5 C4 H4 117.3 . .
C6 C5 C4 119.8(13) . .
C6 C5 H5 120.1 . .
C4 C5 H5 120.1 . .
C5 C6 C7 118.0(11) . .
C5 C6 C9 123.8(15) . .
C7 C6 C9 118.2(15) . .
C8 C7 C6 119.5(13) . .
C8 C7 H7 120.2 . .
C6 C7 H7 120.2 . .
C3 C8 C7 118.8(13) . .
C3 C8 H8 120.6 . .
C7 C8 H8 120.6 . .
C6 C9 H9A 109.5 . .
C6 C9 H9B 109.5 . .
H9A C9 H9B 109.5 . .
C6 C9 H9C 109.5 . .
H9A C9 H9C 109.5 . .
H9B C9 H9C 109.5 . .
C11 C10 Ag5 175.1(8) . .
C11 C10 Ag7 91.2(6) . .
Ag5 C10 Ag7 85.9(3) . .
C11 C10 Ag4 98.9(7) . .
Ag5 C10 Ag4 85.2(3) . .
Ag7 C10 Ag4 94.4(3) . .
C11 C10 Ag3 104.8(7) . .
Ag5 C10 Ag3 78.7(3) . .
Ag7 C10 Ag3 161.7(4) . .
Ag4 C10 Ag3 74.6(3) . .
C10 C11 C12 177.3(11) . .
C13 C12 C17 119.9(10) . .
C13 C12 C11 119.4(10) . .
C17 C12 C11 120.7(10) . .
C12 C13 C14 119.2(11) . .
C12 C13 H13 120.4 . .
C14 C13 H13 120.4 . .
C15 C14 C13 120.4(12) . .
C15 C14 H14 119.8 . .
C13 C14 H14 119.8 . .
C14 C15 C16 119.5(11) . .
C14 C15 C18 119.5(14) . .
C16 C15 C18 121.0(14) . .
C17 C16 C15 120.0(13) . .
C17 C16 H16 120.0 . .
C15 C16 H16 120.0 . .
C12 C17 C16 120.7(13) . .
C12 C17 H17 119.6 . .
C16 C17 H17 119.6 . .
C15 C18 H18A 109.5 . .
C15 C18 H18B 109.5 . .
H18A C18 H18B 109.5 . .
C15 C18 H18C 109.5 . .
H18A C18 H18C 109.5 . .
H18B C18 H18C 109.5 . .
C20 C19 Ag8 168.3(8) . .
C20 C19 Ag6 88.0(7) . .
Ag8 C19 Ag6 81.7(3) . .
C20 C19 Ag1 93.8(7) . 1_455
Ag8 C19 Ag1 85.6(3) . 1_455
Ag6 C19 Ag1 113.8(4) . 1_455
C20 C19 Ag9 116.3(7) . .
Ag8 C19 Ag9 74.9(3) . .
Ag6 C19 Ag9 154.2(4) . .
Ag1 C19 Ag9 75.3(3) 1_455 .
C20 C19 Ag7 109.4(7) . .
Ag8 C19 Ag7 76.6(3) . .
Ag6 C19 Ag7 92.8(3) . .
Ag1 C19 Ag7 145.6(4) 1_455 .
Ag9 C19 Ag7 71.7(3) . .
C19 C20 C21 171.8(11) . .
C19 C20 Ag6 64.3(6) . .
C21 C20 Ag6 122.6(7) . .
C26 C21 C22 112.1(14) . .
C26 C21 C20 121.0(11) . .
C22 C21 C20 123.6(13) . .
C26 C21 C22' 121.4(14) . .
C22 C21 C22' 39.3(13) . .
C20 C21 C22' 113.9(15) . .
C21 C22 C23 118(2) . .
C24 C23 C22 121(2) . .
C22' C23' C24 108(3) . .
C23' C22' C21 120(3) . .
C23 C24 C25 121.6(19) . .
C23 C24 C27 116.1(19) . .
C25 C24 C27 122.0(19) . .
C23 C24 C23' 32.3(17) . .
C25 C24 C23' 114.2(19) . .
C27 C24 C23' 117.1(19) . .
C24 C25 C26 120.2(19) . .
C24 C25 H25 119.9 . .
C26 C25 H25 119.9 . .
C25 C26 C21 124.0(16) . .
C25 C26 H26 118.0 . .
C21 C26 H26 118.0 . .
C24 C27 H27A 109.5 . .
C24 C27 H27B 109.5 . .
H27A C27 H27B 109.5 . .
C24 C27 H27C 109.5 . .
H27A C27 H27C 109.5 . .
H27B C27 H27C 109.5 . .
N1 C28 N2 109.7(9) . .
N1 C28 H28 125.2 . .
N2 C28 H28 125.2 . .
C30 C29 N1 110.1(9) . .
C30 C29 H29 125.0 . .
N1 C29 H29 125.0 . .
C29 C30 N2 107.8(8) . .
C29 C30 H30 126.1 . .
N2 C30 H30 126.1 . .
N2 C31 C32 111.0(9) . .
N2 C31 H31A 109.4 . .
C32 C31 H31A 109.4 . .
N2 C31 H31B 109.4 . .
C32 C31 H31B 109.4 . .
H31A C31 H31B 108.0 . .
C33 C32 C35 117.5(10) . .
C33 C32 C31 120.8(9) . .
C35 C32 C31 121.6(10) . .
C34 C33 C32 121.7(10) . .
C34 C33 H33 119.1 . .
C32 C33 H33 119.1 . .
C33 C34 C37 121.2(10) . .
C33 C34 H34 119.4 . .
C37 C34 H34 119.4 . .
C32 C35 C36 120.6(10) . .
C32 C35 H35 119.7 . .
C36 C35 H35 119.7 . .
C37 C36 C35 121.7(10) . .
C37 C36 H36 119.1 . .
C35 C36 H36 119.1 . .
C36 C37 C34 117.1(10) . .
C36 C37 C38 120.5(9) . .
C34 C37 C38 122.4(10) . .
N3 C38 C37 114.8(8) . .
N3 C38 H38A 108.6 . .
C37 C38 H38A 108.6 . .
N3 C38 H38B 108.6 . .
C37 C38 H38B 108.6 . .
H38A C38 H38B 107.6 . .
C40 C39 N3 107.9(9) . .
C40 C39 H39 126.1 . .
N3 C39 H39 126.1 . .
C39 C40 N4 108.2(9) . .
C39 C40 H40 125.9 . .
N4 C40 H40 125.9 . .
N4 C41 N3 113.3(8) . .
N4 C41 H41 123.4 . .
N3 C41 H41 123.4 . .
O1 C42 O2 130.7(10) . .
O1 C42 C43 114.3(9) . .
O2 C42 C43 115.0(10) . .
F5 C43 F4 109.8(12) . .
F5 C43 F6 106.1(11) . .
F4 C43 F6 104.2(10) . .
F5 C43 C42 112.8(10) . .
F4 C43 C42 113.2(10) . .
F6 C43 C42 110.2(10) . .
O10 C44 O9 130.2(9) . .
O10 C44 C45 114.5(10) . .
O9 C44 C45 115.2(10) . .
F10 C45 F11 113.3(13) . .
F10 C45 F12 101.1(14) . .
F11 C45 F12 100.4(12) . .
F10 C45 C44 116.4(11) . .
F11 C45 C44 112.3(13) . .
F12 C45 C44 111.4(11) . .
O11 C46 O12 129.5(9) . .
O11 C46 C47 114.5(9) . .
O12 C46 C47 116.0(9) . .
F3 C47 F1 122.6(13) . .
F3 C47 F2' 117.9(13) . .
F1 C47 F2' 57.2(12) . .
F3 C47 F2 86.3(14) . .
F1 C47 F2 100.2(15) . .
F2' C47 F2 44.5(11) . .
F3 C47 F1' 94.4(13) . .
F1 C47 F1' 43.5(10) . .
F2' C47 F1' 99.0(13) . .
F2 C47 F1' 135.4(13) . .
F3 C47 C46 116.5(9) . .
F1 C47 C46 114.9(11) . .
F2' C47 C46 114.4(11) . .
F2 C47 C46 108.7(11) . .
F1' C47 C46 110.7(10) . .
O5 C48 O6 128.9(10) . .
O5 C48 C49 116.6(10) . .
O6 C48 C49 114.6(10) . .
F7' C49 F7 41(2) . .
F7' C49 F8 129(2) . .
F7 C49 F8 108.7(15) . .
F7' C49 F9' 121(3) . .
F7 C49 F9' 137(2) . .
F8 C49 F9' 44(2) . .
F7' C49 F9 66(2) . .
F7 C49 F9 105.2(16) . .
F8 C49 F9 104.6(15) . .
F9' C49 F9 65(3) . .
F7' C49 F8' 102(3) . .
F7 C49 F8' 64(2) . .
F8 C49 F8' 53(2) . .
F9' C49 F8' 97(3) . .
F9 C49 F8' 142(2) . .
F7' C49 C48 117(2) . .
F7 C49 C48 113.7(11) . .
F8 C49 C48 113.6(11) . .
F9' C49 C48 109(2) . .
F9 C49 C48 110.3(11) . .
F8' C49 C48 107(2) . .
O4 C50 O3 128.2(10) . .
O4 C50 C51 117.8(10) . .
O3 C50 C51 114.0(10) . .
F15 C51 F15' 67.0(19) . .
F15 C51 F13 100.4(19) . .
F15' C51 F13 137.2(18) . .
F15 C51 F14 117.8(16) . .
F15' C51 F14 61.3(16) . .
F13 C51 F14 95.1(15) . .
F15 C51 C50 117.1(12) . .
F15' C51 C50 111.2(17) . .
F13 C51 C50 110.7(12) . .
F14 C51 C50 112.2(14) . .
O8 C52 O7 129.6(9) . .
O8 C52 C53 116.5(9) . .
O7 C52 C53 113.9(9) . .
F17 C53 F16 109.6(13) . .
F17 C53 F18 103.3(15) . .
F16 C53 F18 105.6(13) . .
F17 C53 C52 112.1(12) . .
F16 C53 C52 114.5(11) . .
F18 C53 C52 111.0(10) . .
O14 C54 H54A 109.5 . .
O14 C54 H54B 109.5 . .
H54A C54 H54B 109.5 . .
O14 C54 H54C 109.5 . .
H54A C54 H54C 109.5 . .
H54B C54 H54C 109.5 . .
O17 C56 H56A 109.5 . .
O17 C56 H56B 109.5 . .
H56A C56 H56B 109.5 . .
O17 C56 H56C 109.5 . .
H56A C56 H56C 109.5 . .
H56B C56 H56C 109.5 . .
O16 C58 H58A 109.5 . .
O16 C58 H58B 109.5 . .
H58A C58 H58B 109.5 . .
O16 C58 H58C 109.5 . .
H58A C58 H58C 109.5 . .
H58B C58 H58C 109.5 . .
C28 N1 C29 105.6(8) . .
C28 N1 Ag2 125.5(6) . .
C29 N1 Ag2 125.7(6) . .
C28 N2 C30 106.8(8) . .
C28 N2 C31 125.3(9) . .
C30 N2 C31 127.9(8) . .
C41 N3 C39 105.6(8) . .
C41 N3 C38 126.7(9) . .
C39 N3 C38 127.5(8) . .
C41 N4 C40 105.1(8) . .
C41 N4 Ag5 124.3(6) . 2_755
C40 N4 Ag5 130.5(6) . 2_755
C42 O1 Ag3 124.0(7) . .
C42 O2 Ag1 121.4(6) . .
C50 O3 Ag3 119.4(7) . .
C50 O4 Ag1 129.5(7) . .
C48 O5 Ag2 131.9(7) . .
C48 O6 Ag4 114.2(7) . .
C52 O7 Ag7 122.9(6) . .
C52 O8 Ag9 122.9(6) . .
C44 O9 Ag8 115.0(6) . .
C44 O10 Ag6 120.1(7) . .
C46 O11 Ag8 117.8(6) . .
C46 O12 Ag9 126.3(6) . .
C54 O14 Ag6 111.9(7) . .
C58 O16 Ag4 127.2(10) . .
C56 O17 Ag7 122.3(6) . .
F1' F1 F2' 132(2) . .
F1' F1 C47 72.9(16) . .
F2' F1 C47 62.8(14) . .
F1 F1' C47 63.7(14) . .
F2' F2 C47 65.9(16) . .
F2' F2 F3 99.5(18) . .
C47 F2 F3 43.6(9) . .
F2 F2' F1 127(2) . .
F2 F2' C47 69.6(17) . .
F1 F2' C47 59.9(13) . .
C47 F3 F2 50.1(10) . .
F7 F7' C49 75(3) . .
F7 F7' F9 133(5) . .
C49 F7' F9 61(2) . .
F7' F7 C49 64(3) . .
F7' F7 F8' 121(4) . .
C49 F7 F8' 61.0(19) . .
F9' F8 F8' 134(4) . .
F9' F8 C49 68(3) . .
F8' F8 C49 67(2) . .
F8 F8' C49 60(2) . .
F8 F8' F7 107(3) . .
C49 F8' F7 55.2(18) . .
F8 F9' C49 68(3) . .
F8 F9' F9 119(5) . .
C49 F9' F9 58(2) . .
C49 F9 F7' 53.1(18) . .
C49 F9 F9' 57(2) . .
F7' F9 F9' 103(3) . .
F15' F14 C51 57.1(15) . .
C51 F15 F15' 57.3(16) . .
C51 F15' F14 61.5(16) . .
C51 F15' F15 55.7(15) . .
F14 F15' F15 109(2) . .
O1 Ag3 O3 94.1(3) . .
O1 Ag3 C10 128.0(3) . .
O3 Ag3 C10 97.6(3) . .
O1 Ag3 C1 118.9(3) . .
O3 Ag3 C1 116.1(3) . .
C10 Ag3 C1 100.6(3) . .
O1 Ag3 Ag5 88.08(18) . .
O3 Ag3 Ag5 124.60(19) . .
C10 Ag3 Ag5 44.6(2) . .
C1 Ag3 Ag5 110.6(2) . .
O1 Ag3 Ag1 79.80(19) . .
O3 Ag3 Ag1 85.83(19) . .
C10 Ag3 Ag1 151.3(2) . .
C1 Ag3 Ag1 53.5(2) . .
Ag5 Ag3 Ag1 148.17(3) . .
O1 Ag3 Ag4 133.3(2) . .
O3 Ag3 Ag4 132.25(18) . .
C10 Ag3 Ag4 52.3(2) . .
C1 Ag3 Ag4 52.0(2) . .
Ag5 Ag3 Ag4 63.05(3) . .
Ag1 Ag3 Ag4 105.22(3) . .
O1 Ag3 Ag2 81.3(2) . .
O3 Ag3 Ag2 147.48(19) . .
C10 Ag3 Ag2 110.7(2) . .
C1 Ag3 Ag2 44.5(2) . .
Ag5 Ag3 Ag2 87.59(3) . .
Ag1 Ag3 Ag2 61.65(3) . .
Ag4 Ag3 Ag2 62.81(3) . .
C19 Ag8 O11 142.3(3) . .
C19 Ag8 O9 127.5(3) . .
O11 Ag8 O9 90.1(3) . .
C19 Ag8 Ag9 58.1(2) . .
O11 Ag8 Ag9 87.93(17) . .
O9 Ag8 Ag9 158.26(19) . .
C19 Ag8 Ag7 57.7(2) . .
O11 Ag8 Ag7 93.47(18) . .
O9 Ag8 Ag7 140.19(19) . .
Ag9 Ag8 Ag7 61.56(3) . .
C19 Ag8 Ag6 52.1(2) . .
O11 Ag8 Ag6 149.02(18) . .
O9 Ag8 Ag6 82.56(18) . .
Ag9 Ag8 Ag6 109.46(3) . .
Ag7 Ag8 Ag6 74.22(3) . .
C19 Ag8 Ag1 50.6(2) . 1_455
O11 Ag8 Ag1 128.57(18) . 1_455
O9 Ag8 Ag1 105.2(2) . 1_455
Ag9 Ag8 Ag1 60.37(3) . 1_455
Ag7 Ag8 Ag1 103.19(3) . 1_455
Ag6 Ag8 Ag1 82.31(3) . 1_455
C19 Ag8 Ag5 95.8(2) . .
O11 Ag8 Ag5 86.20(18) . .
O9 Ag8 Ag5 82.92(19) . .
Ag9 Ag8 Ag5 118.53(3) . .
Ag7 Ag8 Ag5 57.85(2) . .
Ag6 Ag8 Ag5 63.08(3) . .
Ag1 Ag8 Ag5 143.37(3) 1_455 .
C1 Ag2 N1 164.2(3) . .
C1 Ag2 O5 111.6(3) . .
N1 Ag2 O5 84.0(3) . .
C1 Ag2 Ag3 56.1(2) . .
N1 Ag2 Ag3 119.3(2) . .
O5 Ag2 Ag3 118.09(19) . .
C1 Ag2 Ag9 55.2(2) . 1_655
N1 Ag2 Ag9 118.4(2) . 1_655
O5 Ag2 Ag9 110.8(2) . 1_655
Ag3 Ag2 Ag9 105.47(3) . 1_655
C1 Ag2 Ag1 54.3(2) . .
N1 Ag2 Ag1 109.9(2) . .
O5 Ag2 Ag1 165.63(19) . .
Ag3 Ag2 Ag1 58.96(3) . .
Ag9 Ag2 Ag1 59.97(3) 1_655 .
C1 Ag2 Ag4 51.7(2) . .
N1 Ag2 Ag4 141.8(2) . .
O5 Ag2 Ag4 68.72(17) . .
Ag3 Ag2 Ag4 58.55(3) . .
Ag9 Ag2 Ag4 96.63(3) 1_655 .
Ag1 Ag2 Ag4 100.29(3) . .
O7 Ag7 O17 91.1(3) . .
O7 Ag7 C10 118.1(3) . .
O17 Ag7 C10 115.4(3) . .
O7 Ag7 C19 104.2(3) . .
O17 Ag7 C19 133.3(3) . .
C10 Ag7 C19 95.9(3) . .
O7 Ag7 Ag8 137.6(2) . .
O17 Ag7 Ag8 94.32(18) . .
C10 Ag7 Ag8 97.2(2) . .
C19 Ag7 Ag8 45.7(2) . .
O7 Ag7 Ag9 80.50(19) . .
O17 Ag7 Ag9 87.27(17) . .
C10 Ag7 Ag9 148.7(2) . .
C19 Ag7 Ag9 53.5(2) . .
Ag8 Ag7 Ag9 57.83(2) . .
O7 Ag7 Ag5 154.3(2) . .
O17 Ag7 Ag5 87.01(16) . .
C10 Ag7 Ag5 42.3(2) . .
C19 Ag7 Ag5 95.6(2) . .
Ag8 Ag7 Ag5 68.15(3) . .
Ag9 Ag7 Ag5 124.98(3) . .
C10 Ag5 N4 170.2(3) . 2_755
C10 Ag5 Ag3 56.6(3) . .
N4 Ag5 Ag3 115.0(2) 2_755 .
C10 Ag5 Ag4 52.4(3) . .
N4 Ag5 Ag4 120.2(2) 2_755 .
Ag3 Ag5 Ag4 59.68(3) . .
C10 Ag5 Ag7 51.8(2) . .
N4 Ag5 Ag7 135.0(2) 2_755 .
Ag3 Ag5 Ag7 107.87(3) . .
Ag4 Ag5 Ag7 71.03(3) . .
C10 Ag5 Ag6 61.6(3) . .
N4 Ag5 Ag6 125.6(2) 2_755 .
Ag3 Ag5 Ag6 87.77(3) . .
Ag4 Ag5 Ag6 113.99(3) . .
Ag7 Ag5 Ag6 67.38(3) . .
C10 Ag5 Ag8 92.6(3) . .
N4 Ag5 Ag8 97.1(2) 2_755 .
Ag3 Ag5 Ag8 139.44(3) . .
Ag4 Ag5 Ag8 124.68(3) . .
Ag7 Ag5 Ag8 54.00(2) . .
Ag6 Ag5 Ag8 52.44(2) . .
O2 Ag1 O4 88.6(3) . .
O2 Ag1 C19 117.1(3) . 1_655
O4 Ag1 C19 113.1(3) . 1_655
O2 Ag1 C1 125.7(3) . .
O4 Ag1 C1 107.8(3) . .
C19 Ag1 C1 103.5(3) 1_655 .
O2 Ag1 Ag3 82.32(18) . .
O4 Ag1 Ag3 76.68(18) . .
C19 Ag1 Ag3 157.5(2) 1_655 .
C1 Ag1 Ag3 54.0(2) . .
O2 Ag1 Ag9 132.46(19) . 1_655
O4 Ag1 Ag9 138.94(19) . 1_655
C19 Ag1 Ag9 53.8(2) 1_655 1_655
C1 Ag1 Ag9 52.7(2) . 1_655
Ag3 Ag1 Ag9 105.12(3) . 1_655
O2 Ag1 Ag2 88.73(18) . .
O4 Ag1 Ag2 135.95(19) . .
C19 Ag1 Ag2 107.1(2) 1_655 .
C1 Ag1 Ag2 43.7(2) . .
Ag3 Ag1 Ag2 59.39(2) . .
Ag9 Ag1 Ag2 59.10(3) 1_655 .
O2 Ag1 Ag8 85.64(19) . 1_655
O4 Ag1 Ag8 146.39(19) . 1_655
C19 Ag1 Ag8 43.8(2) 1_655 1_655
C1 Ag1 Ag8 102.4(2) . 1_655
Ag3 Ag1 Ag8 134.86(3) . 1_655
Ag9 Ag1 Ag8 55.50(2) 1_655 1_655
Ag2 Ag1 Ag8 77.06(3) . 1_655
O8 Ag9 O12 104.9(3) . .
O8 Ag9 C1 105.3(3) . 1_455
O12 Ag9 C1 107.9(3) . 1_455
O8 Ag9 C19 113.0(3) . .
O12 Ag9 C19 123.3(3) . .
C1 Ag9 C19 101.0(3) 1_455 .
O8 Ag9 Ag8 141.73(18) . .
O12 Ag9 Ag8 77.14(17) . .
C1 Ag9 Ag8 110.4(2) 1_455 .
C19 Ag9 Ag8 47.0(2) . .
O8 Ag9 Ag7 81.18(18) . .
O12 Ag9 Ag7 93.47(17) . .
C1 Ag9 Ag7 154.7(2) 1_455 .
C19 Ag9 Ag7 54.8(2) . .
Ag8 Ag9 Ag7 60.61(3) . .
O8 Ag9 Ag2 135.01(18) . 1_455
O12 Ag9 Ag2 68.53(18) . 1_455
C1 Ag9 Ag2 44.5(2) 1_455 1_455
C19 Ag9 Ag2 106.3(2) . 1_455
Ag8 Ag9 Ag2 82.09(3) . 1_455
Ag7 Ag9 Ag2 141.75(3) . 1_455
O8 Ag9 Ag1 135.07(19) . 1_455
O12 Ag9 Ag1 118.67(18) . 1_455
C1 Ag9 Ag1 52.9(2) 1_455 1_455
C19 Ag9 Ag1 50.9(2) . 1_455
Ag8 Ag9 Ag1 64.13(3) . 1_455
Ag7 Ag9 Ag1 105.16(3) . 1_455
Ag2 Ag9 Ag1 60.93(3) 1_455 1_455
O14 Ag6 C19 151.6(3) . .
O14 Ag6 O10 88.7(3) . .
C19 Ag6 O10 119.7(3) . .
O14 Ag6 C20 124.1(3) . .
C19 Ag6 C20 27.8(3) . .
O10 Ag6 C20 147.1(3) . .
O14 Ag6 Ag8 161.8(2) . .
C19 Ag6 Ag8 46.3(2) . .
O10 Ag6 Ag8 73.42(18) . .
C20 Ag6 Ag8 74.0(2) . .
O14 Ag6 Ag5 102.8(2) . .
C19 Ag6 Ag5 93.0(2) . .
O10 Ag6 Ag5 55.8(2) . .
C20 Ag6 Ag5 112.4(2) . .
Ag8 Ag6 Ag5 64.48(3) . .
O6 Ag4 O16 91.4(4) . .
O6 Ag4 C10 107.7(3) . .
O16 Ag4 C10 125.3(4) . .
O6 Ag4 C1 129.7(3) . .
O16 Ag4 C1 101.7(3) . .
C10 Ag4 C1 103.5(3) . .
O6 Ag4 Ag3 123.1(2) . .
O16 Ag4 Ag3 145.2(3) . .
C10 Ag4 Ag3 53.1(2) . .
C1 Ag4 Ag3 54.3(2) . .
O6 Ag4 Ag5 74.1(2) . .
O16 Ag4 Ag5 150.5(2) . .
C10 Ag4 Ag5 42.4(2) . .
C1 Ag4 Ag5 107.3(2) . .
Ag3 Ag4 Ag5 57.27(3) . .
O6 Ag4 Ag2 89.63(19) . .
O16 Ag4 Ag2 123.8(3) . .
C10 Ag4 Ag2 107.5(2) . .
C1 Ag4 Ag2 43.1(2) . .
Ag3 Ag4 Ag2 58.64(2) . .
Ag5 Ag4 Ag2 82.42(3) . .

loop_
_geom_bond_atom_site_label_1
_geom_bond_atom_site_label_2
_geom_bond_distance
_geom_bond_site_symmetry_2
C1 C2 1.222(13) .
C1 Ag2 2.111(9) .
C1 Ag4 2.427(9) .
C1 Ag9 2.474(9) 1_655
C1 Ag1 2.482(9) .
C1 Ag3 2.500(9) .
C2 C3 1.437(12) .
C3 C4 1.321(16) .
C3 C8 1.403(16) .
C4 C5 1.366(16) .
C4 H4 0.9300 .
C5 C6 1.35(2) .
C5 H5 0.9300 .
C6 C7 1.45(2) .
C6 C9 1.512(16) .
C7 C8 1.415(16) .
C7 H7 0.9300 .
C8 H8 0.9300 .
C9 H9A 0.9600 .
C9 H9B 0.9600 .
C9 H9C 0.9600 .
C10 C11 1.226(13) .
C10 Ag5 2.063(9) .
C10 Ag7 2.413(9) .
C10 Ag4 2.427(10) .
C10 Ag3 2.453(9) .
C11 C12 1.460(13) .
C12 C13 1.361(16) .
C12 C17 1.374(17) .
C13 C14 1.431(16) .
C13 H13 0.9300 .
C14 C15 1.342(19) .
C14 H14 0.9300 .
C15 C16 1.39(2) .
C15 C18 1.514(16) .
C16 C17 1.377(17) .
C16 H16 0.9300 .
C17 H17 0.9300 .
C18 H18A 0.9600 .
C18 H18B 0.9600 .
C18 H18C 0.9600 .
C19 C20 1.216(13) .
C19 Ag8 2.152(10) .
C19 Ag6 2.349(9) .
C19 Ag1 2.405(9) 1_455
C19 Ag9 2.499(9) .
C19 Ag7 2.540(9) .
C20 C21 1.450(14) .
C20 Ag6 2.607(11) .
C21 C26 1.370(19) .
C21 C22 1.40(3) .
C21 C22' 1.47(3) .
C22 C23 1.48(3) .
C23 C24 1.24(3) .
C23' C22' 1.39(5) .
C23' C24 1.91(5) .
C24 C25 1.30(3) .
C24 C27 1.56(2) .
C25 C26 1.367(18) .
C25 H25 0.9300 .
C26 H26 0.9300 .
C27 H27A 0.9600 .
C27 H27B 0.9600 .
C27 H27C 0.9600 .
C28 N1 1.351(13) .
C28 N2 1.364(12) .
C28 H28 0.9300 .
C29 C30 1.319(14) .
C29 N1 1.388(12) .
C29 H29 0.9300 .
C30 N2 1.384(13) .
C30 H30 0.9300 .
C31 N2 1.487(13) .
C31 C32 1.499(14) .
C31 H31A 0.9700 .
C31 H31B 0.9700 .
C32 C33 1.388(16) .
C32 C35 1.393(14) .
C33 C34 1.385(16) .
C33 H33 0.9300 .
C34 C37 1.396(15) .
C34 H34 0.9300 .
C35 C36 1.399(15) .
C35 H35 0.9300 .
C36 C37 1.389(15) .
C36 H36 0.9300 .
C37 C38 1.488(14) .
C38 N3 1.454(12) .
C38 H38A 0.9700 .
C38 H38B 0.9700 .
C39 C40 1.350(14) .
C39 N3 1.364(14) .
C39 H39 0.9300 .
C40 N4 1.392(12) .
C40 H40 0.9300 .
C41 N4 1.301(12) .
C41 N3 1.336(11) .
C41 H41 0.9300 .
C42 O1 1.224(13) .
C42 O2 1.245(13) .
C42 C43 1.526(15) .
C43 F5 1.306(15) .
C43 F4 1.341(14) .
C43 F6 1.372(15) .
C44 O10 1.216(12) .
C44 O9 1.240(13) .
C44 C45 1.512(15) .
C45 F10 1.271(16) .
C45 F11 1.309(19) .
C45 F12 1.374(19) .
C46 O11 1.238(12) .
C46 O12 1.262(12) .
C46 C47 1.531(14) .
C47 F3 1.217(13) .
C47 F1 1.28(2) .
C47 F2' 1.32(2) .
C47 F2 1.35(2) .
C47 F1' 1.367(17) .
C48 O5 1.223(13) .
C48 O6 1.263(13) .
C48 C49 1.531(15) .
C49 F7' 1.21(4) .
C49 F7 1.303(17) .
C49 F8 1.307(17) .
C49 F9' 1.31(5) .
C49 F9 1.330(19) .
C49 F8' 1.39(4) .
C50 O4 1.230(13) .
C50 O3 1.253(12) .
C50 C51 1.530(17) .
C51 F15 1.22(2) .
C51 F15' 1.24(3) .
C51 F13 1.275(18) .
C51 F14 1.301(17) .
C52 O8 1.242(12) .
C52 O7 1.248(12) .
C52 C53 1.516(15) .
C53 F17 1.273(16) .
C53 F16 1.303(15) .
C53 F18 1.313(18) .
C54 O14 1.540(17) .
C54 H54A 0.9600 .
C54 H54B 0.9600 .
C54 H54C 0.9600 .
C55 O15 1.379(17) .
C56 O17 1.428(12) .
C56 H56A 0.9600 .
C56 H56B 0.9600 .
C56 H56C 0.9600 .
C57 O13 1.44(2) .
C58 O16 1.366(19) .
C58 H58A 0.9600 .
C58 H58B 0.9600 .
C58 H58C 0.9600 .
N1 Ag2 2.141(7) .
N4 Ag5 2.101(7) 2_755
O1 Ag3 2.324(7) .
O2 Ag1 2.313(7) .
O3 Ag3 2.324(7) .
O4 Ag1 2.370(8) .
O5 Ag2 2.543(8) .
O6 Ag4 2.309(7) .
O7 Ag7 2.331(7) .
O8 Ag9 2.305(7) .
O9 Ag8 2.301(7) .
O10 Ag6 2.375(7) .
O11 Ag8 2.225(7) .
O12 Ag9 2.306(7) .
O14 Ag6 2.321(7) .
O16 Ag4 2.343(9) .
O17 Ag7 2.356(7) .
F1 F1' 0.98(2) .
F1 F2' 1.25(2) .
F2 F2' 1.01(2) .
F2 F3 1.76(3) .
F7' F7 0.89(4) .
F7' F9 1.38(5) .
F7 F8' 1.42(5) .
F8 F9' 0.99(5) .
F8 F8' 1.21(5) .
F9' F9 1.42(5) .
F14 F15' 1.30(3) .
F15 F15' 1.36(3) .
Ag3 Ag5 2.8801(11) .
Ag3 Ag1 2.9449(11) .
Ag3 Ag4 2.9556(11) .
Ag3 Ag2 2.9582(10) .
Ag8 Ag9 2.8411(10) .
Ag8 Ag7 2.9243(11) .
Ag8 Ag6 2.9469(10) .
Ag8 Ag1 3.1019(11) 1_455
Ag8 Ag5 3.3548(11) .
Ag2 Ag9 2.9699(10) 1_655
Ag2 Ag1 3.0250(11) .
Ag2 Ag4 3.0817(11) .
Ag7 Ag9 2.9512(11) .
Ag7 Ag5 3.0604(10) .
Ag5 N4 2.101(7) 2_755
Ag5 Ag4 3.0521(11) .
Ag5 Ag6 3.3149(12) .
Ag1 C19 2.405(9) 1_655
Ag1 Ag9 2.9966(12) 1_655
Ag1 Ag8 3.1019(11) 1_655
Ag9 C1 2.474(9) 1_455
Ag9 Ag2 2.9699(10) 1_455
Ag9 Ag1 2.9966(12) 1_455

loop_
_geom_torsion_atom_site_label_1
_geom_torsion_atom_site_label_2
_geom_torsion_atom_site_label_3
_geom_torsion_atom_site_label_4
_geom_torsion
_geom_torsion_site_symmetry_1
_geom_torsion_site_symmetry_4
Ag2 C1 C2 C3 165(8) . .
Ag4 C1 C2 C3 78(11) . .
Ag9 C1 C2 C3 -146(11) 1_655 .
Ag1 C1 C2 C3 -71(11) . .
Ag3 C1 C2 C3 4(12) . .
C1 C2 C3 C4 35(12) . .
C1 C2 C3 C8 -147(11) . .
C8 C3 C4 C5 5(2) . .
C2 C3 C4 C5 -176.3(13) . .
C3 C4 C5 C6 -4(3) . .
C4 C5 C6 C7 0(2) . .
C4 C5 C6 C9 180.0(16) . .
C5 C6 C7 C8 1(2) . .
C9 C6 C7 C8 -178.2(16) . .
C4 C3 C8 C7 -3(2) . .
C2 C3 C8 C7 178.4(13) . .
C6 C7 C8 C3 0(2) . .
Ag5 C10 C11 C12 50(27) . .
Ag7 C10 C11 C12 104(21) . .
Ag4 C10 C11 C12 -162(21) . .
Ag3 C10 C11 C12 -85(21) . .
C10 C11 C12 C13 20(22) . .
C10 C11 C12 C17 -159(21) . .
C17 C12 C13 C14 -2.0(19) . .
C11 C12 C13 C14 179.5(11) . .
C12 C13 C14 C15 4(2) . .
C13 C14 C15 C16 -5(2) . .
C13 C14 C15 C18 174.2(14) . .
C14 C15 C16 C17 4(2) . .
C18 C15 C16 C17 -175.2(16) . .
C13 C12 C17 C16 1(2) . .
C11 C12 C17 C16 179.6(13) . .
C15 C16 C17 C12 -2(3) . .
Ag8 C19 C20 C21 174(5) . .
Ag6 C19 C20 C21 147(8) . .
Ag1 C19 C20 C21 -99(8) 1_455 .
Ag9 C19 C20 C21 -24(8) . .
Ag7 C19 C20 C21 55(8) . .
Ag8 C19 C20 Ag6 27(4) . .
Ag1 C19 C20 Ag6 113.7(4) 1_455 .
Ag9 C19 C20 Ag6 -170.8(7) . .
Ag7 C19 C20 Ag6 -92.2(5) . .
C19 C20 C21 C26 -17(8) . .
Ag6 C20 C21 C26 127.2(11) . .
C19 C20 C21 C22 140(7) . .
Ag6 C20 C21 C22 -75.0(18) . .
C19 C20 C21 C22' -176(7) . .
Ag6 C20 C21 C22' -31.3(19) . .
C26 C21 C22 C23 -21(3) . .
C20 C21 C22 C23 179.3(17) . .
C22' C21 C22 C23 92(3) . .
C21 C22 C23 C24 14(4) . .
C24 C23' C22' C21 5(4) . .
C26 C21 C22' C23' 20(4) . .
C22 C21 C22' C23' -67(4) . .
C20 C21 C22' C23' 179(3) . .
C22 C23 C24 C25 1(4) . .
C22 C23 C24 C27 175(2) . .
C22 C23 C24 C23' -85(4) . .
C22' C23' C24 C23 81(4) . .
C22' C23' C24 C25 -30(4) . .
C22' C23' C24 C27 178(3) . .
C23 C24 C25 C26 -6(3) . .
C27 C24 C25 C26 -179.8(17) . .
C23' C24 C25 C26 30(3) . .
C24 C25 C26 C21 -5(3) . .
C22 C21 C26 C25 18(2) . .
C20 C21 C26 C25 177.9(14) . .
C22' C21 C26 C25 -25(3) . .
N1 C29 C30 N2 -0.7(12) . .
N2 C31 C32 C33 -99.0(12) . .
N2 C31 C32 C35 81.8(12) . .
C35 C32 C33 C34 -2.3(16) . .
C31 C32 C33 C34 178.5(10) . .
C32 C33 C34 C37 1.8(18) . .
C33 C32 C35 C36 2.2(16) . .
C31 C32 C35 C36 -178.6(10) . .
C32 C35 C36 C37 -1.5(17) . .
C35 C36 C37 C34 0.9(15) . .
C35 C36 C37 C38 -176.4(10) . .
C33 C34 C37 C36 -1.0(16) . .
C33 C34 C37 C38 176.2(10) . .
C36 C37 C38 N3 86.1(12) . .
C34 C37 C38 N3 -91.1(12) . .
N3 C39 C40 N4 0.7(13) . .
O1 C42 C43 F5 -64.4(14) . .
O2 C42 C43 F5 115.4(12) . .
O1 C42 C43 F4 170.2(10) . .
O2 C42 C43 F4 -10.0(15) . .
O1 C42 C43 F6 54.0(13) . .
O2 C42 C43 F6 -126.3(11) . .
O10 C44 C45 F10 -11(2) . .
O9 C44 C45 F10 166.2(14) . .
O10 C44 C45 F11 121.7(14) . .
O9 C44 C45 F11 -60.8(17) . .
O10 C44 C45 F12 -126.5(12) . .
O9 C44 C45 F12 50.9(16) . .
O11 C46 C47 F3 48.0(16) . .
O12 C46 C47 F3 -133.0(14) . .
O11 C46 C47 F1 -105.3(14) . .
O12 C46 C47 F1 73.7(16) . .
O11 C46 C47 F2' -168.9(13) . .
O12 C46 C47 F2' 10.1(16) . .
O11 C46 C47 F2 143.4(14) . .
O12 C46 C47 F2 -37.6(16) . .
O11 C46 C47 F1' -58.2(14) . .
O12 C46 C47 F1' 120.8(12) . .
O5 C48 C49 F7' -159(3) . .
O6 C48 C49 F7' 20(3) . .
O5 C48 C49 F7 155.6(17) . .
O6 C48 C49 F7 -25(2) . .
O5 C48 C49 F8 31(2) . .
O6 C48 C49 F8 -150.2(16) . .
O5 C48 C49 F9' -17(3) . .
O6 C48 C49 F9' 162(3) . .
O5 C48 C49 F9 -86.5(16) . .
O6 C48 C49 F9 92.7(16) . .
O5 C48 C49 F8' 87(3) . .
O6 C48 C49 F8' -93(3) . .
O4 C50 C51 F15 -119.8(19) . .
O3 C50 C51 F15 59(2) . .
O4 C50 C51 F15' -46(2) . .
O3 C50 C51 F15' 133(2) . .
O4 C50 C51 F13 125.9(16) . .
O3 C50 C51 F13 -55.5(19) . .
O4 C50 C51 F14 21.0(19) . .
O3 C50 C51 F14 -160.4(13) . .
O8 C52 C53 F17 126.0(14) . .
O7 C52 C53 F17 -52.9(17) . .
O8 C52 C53 F16 0.3(17) . .
O7 C52 C53 F16 -178.6(12) . .
O8 C52 C53 F18 -119.1(14) . .
O7 C52 C53 F18 62.0(16) . .
N2 C28 N1 C29 0.1(10) . .
N2 C28 N1 Ag2 -160.7(6) . .
C30 C29 N1 C28 0.4(11) . .
C30 C29 N1 Ag2 161.2(7) . .
N1 C28 N2 C30 -0.5(11) . .
N1 C28 N2 C31 -178.0(9) . .
C29 C30 N2 C28 0.7(12) . .
C29 C30 N2 C31 178.2(10) . .
C32 C31 N2 C28 100.4(11) . .
C32 C31 N2 C30 -76.6(13) . .
N4 C41 N3 C39 2.4(13) . .
N4 C41 N3 C38 177.4(9) . .
C40 C39 N3 C41 -1.8(13) . .
C40 C39 N3 C38 -176.7(10) . .
C37 C38 N3 C41 -111.0(11) . .
C37 C38 N3 C39 62.8(14) . .
N3 C41 N4 C40 -2.0(13) . .
N3 C41 N4 Ag5 174.9(7) . 2_755
C39 C40 N4 C41 0.7(13) . .
C39 C40 N4 Ag5 -175.8(8) . 2_755
O2 C42 O1 Ag3 -14.6(16) . .
C43 C42 O1 Ag3 165.1(7) . .
O1 C42 O2 Ag1 2.8(15) . .
C43 C42 O2 Ag1 -176.9(7) . .
O4 C50 O3 Ag3 2.2(15) . .
C51 C50 O3 Ag3 -176.2(8) . .
O3 C50 O4 Ag1 -7.4(16) . .
C51 C50 O4 Ag1 170.9(8) . .
O6 C48 O5 Ag2 14.4(19) . .
C49 C48 O5 Ag2 -166.5(8) . .
O5 C48 O6 Ag4 11.6(16) . .
C49 C48 O6 Ag4 -167.5(8) . .
O8 C52 O7 Ag7 3.9(15) . .
C53 C52 O7 Ag7 -177.4(8) . .
O7 C52 O8 Ag9 12.6(15) . .
C53 C52 O8 Ag9 -166.0(8) . .
O10 C44 O9 Ag8 4.6(16) . .
C45 C44 O9 Ag8 -172.3(9) . .
O9 C44 O10 Ag6 35.0(17) . .
C45 C44 O10 Ag6 -148.0(9) . .
O12 C46 O11 Ag8 -3.2(14) . .
C47 C46 O11 Ag8 175.7(6) . .
O11 C46 O12 Ag9 13.3(15) . .
C47 C46 O12 Ag9 -165.5(6) . .
F3 C47 F1 F1' -57(2) . .
F2' C47 F1 F1' -162(2) . .
F2 C47 F1 F1' -149.4(16) . .
C46 C47 F1 F1' 94.4(15) . .
F3 C47 F1 F2' 104.4(18) . .
F2 C47 F1 F2' 12.2(15) . .
F1' C47 F1 F2' 162(2) . .
C46 C47 F1 F2' -104.0(14) . .
F2' F1 F1' C47 -22(2) . .
F3 C47 F1' F1 134.7(17) . .
F2' C47 F1' F1 15.6(17) . .
F2 C47 F1' F1 45(3) . .
C46 C47 F1' F1 -104.8(16) . .
F3 C47 F2 F2' -137.1(16) . .
F1 C47 F2 F2' -14.7(18) . .
F1' C47 F2 F2' -45(3) . .
C46 C47 F2 F2' 106.1(15) . .
F1 C47 F2 F3 122.4(13) . .
F2' C47 F2 F3 137.1(16) . .
F1' C47 F2 F3 93(2) . .
C46 C47 F2 F3 -116.8(11) . .
C47 F2 F2' F1 19(2) . .
F3 F2 F2' F1 -10(3) . .
F3 F2 F2' C47 -28.4(10) . .
F1' F1 F2' F2 4(4) . .
C47 F1 F2' F2 -20(2) . .
F1' F1 F2' C47 24(3) . .
F3 C47 F2' F2 50(2) . .
F1 C47 F2' F2 163(2) . .
F1' C47 F2' F2 150.0(17) . .
C46 C47 F2' F2 -92.3(17) . .
F3 C47 F2' F1 -112.6(17) . .
F2 C47 F2' F1 -163(2) . .
F1' C47 F2' F1 -12.7(14) . .
C46 C47 F2' F1 104.9(14) . .
F1 C47 F3 F2 -99.8(18) . .
F2' C47 F3 F2 -32.7(13) . .
F1' C47 F3 F2 -135.3(13) . .
C46 C47 F3 F2 109.0(14) . .
F2' F2 F3 C47 39.0(16) . .
F8 C49 F7' F7 73(4) . .
F9' C49 F7' F7 127(4) . .
F9 C49 F7' F7 163(4) . .
F8' C49 F7' F7 21(4) . .
C48 C49 F7' F7 -96(3) . .
F7 C49 F7' F9 -163(4) . .
F8 C49 F7' F9 -90(3) . .
F9' C49 F7' F9 -36(4) . .
F8' C49 F7' F9 -142(2) . .
C48 C49 F7' F9 101(2) . .
F9 F7' F7 C49 21(4) . .
C49 F7' F7 F8' -23(4) . .
F9 F7' F7 F8' -2(8) . .
F8 C49 F7 F7' -128(4) . .
F9' C49 F7 F7' -86(5) . .
F9 C49 F7 F7' -16(4) . .
F8' C49 F7 F7' -158(4) . .
C48 C49 F7 F7' 105(4) . .
F7' C49 F7 F8' 158(4) . .
F8 C49 F7 F8' 30(2) . .
F9' C49 F7 F8' 72(5) . .
F9 C49 F7 F8' 141(2) . .
C48 C49 F7 F8' -98(2) . .
F7' C49 F8 F9' 97(5) . .
F7 C49 F8 F9' 139(4) . .
F9 C49 F8 F9' 27(3) . .
F8' C49 F8 F9' 173(4) . .
C48 C49 F8 F9' -93(3) . .
F7' C49 F8 F8' -75(4) . .
F7 C49 F8 F8' -34(2) . .
F9' C49 F8 F8' -173(4) . .
F9 C49 F8 F8' -146(2) . .
C48 C49 F8 F8' 94(2) . .
F9' F8 F8' C49 -10(5) . .
F9' F8 F8' F7 21(6) . .
C49 F8 F8' F7 30.2(19) . .
F7' C49 F8' F8 129(3) . .
F7 C49 F8' F8 144(2) . .
F9' C49 F8' F8 5(3) . .
F9 C49 F8' F8 63(4) . .
C48 C49 F8' F8 -107.3(17) . .
F7' C49 F8' F7 -15(3) . .
F8 C49 F8' F7 -144(2) . .
F9' C49 F8' F7 -139(3) . .
F9 C49 F8' F7 -81(4) . .
C48 C49 F8' F7 108.6(14) . .
F7' F7 F8' F8 -8(5) . .
C49 F7 F8' F8 -32(2) . .
F7' F7 F8' C49 24(4) . .
F8' F8 F9' C49 9(5) . .
F8' F8 F9' F9 -19(8) . .
C49 F8 F9' F9 -28(3) . .
F7' C49 F9' F8 -115(4) . .
F7 C49 F9' F8 -65(5) . .
F9 C49 F9' F8 -151(3) . .
F8' C49 F9' F8 -6(3) . .
C48 C49 F9' F8 105(3) . .
F7' C49 F9' F9 36(3) . .
F7 C49 F9' F9 86(4) . .
F8 C49 F9' F9 151(3) . .
F8' C49 F9' F9 145(2) . .
C48 C49 F9' F9 -104.1(17) . .
F7 C49 F9 F7' 12(3) . .
F8 C49 F9 F7' 126(3) . .
F9' C49 F9 F7' 147(3) . .
F8' C49 F9 F7' 78(5) . .
C48 C49 F9 F7' -111(2) . .
F7' C49 F9 F9' -147(3) . .
F7 C49 F9 F9' -135(3) . .
F8 C49 F9 F9' -20(3) . .
F8' C49 F9 F9' -68(5) . .
C48 C49 F9 F9' 102(3) . .
F7 F7' F9 C49 -23(5) . .
F7 F7' F9 F9' 5(7) . .
C49 F7' F9 F9' 28(3) . .
F8 F9' F9 C49 31(4) . .
F8 F9' F9 F7' 4(5) . .
C49 F9' F9 F7' -27(3) . .
F15 C51 F14 F15' 38(2) . .
F13 C51 F14 F15' 142(2) . .
C50 C51 F14 F15' -102.9(19) . .
F13 C51 F15 F15' -137.1(18) . .
F14 C51 F15 F15' -35.6(19) . .
C50 C51 F15 F15' 103.0(19) . .
F15 C51 F15' F14 -144.1(18) . .
F13 C51 F15' F14 -64(3) . .
C50 C51 F15' F14 104.5(17) . .
F13 C51 F15' F15 80(3) . .
F14 C51 F15' F15 144.1(18) . .
C50 C51 F15' F15 -111.4(16) . .
C51 F14 F15' F15 -30.8(15) . .
C51 F15 F15' F14 33.0(16) . .
C42 O1 Ag3 O3 -71.1(9) . .
C42 O1 Ag3 C10 -174.0(8) . .
C42 O1 Ag3 C1 51.8(9) . .
C42 O1 Ag3 Ag5 164.4(8) . .
C42 O1 Ag3 Ag1 13.9(8) . .
C42 O1 Ag3 Ag4 115.3(8) . .
C42 O1 Ag3 Ag2 76.5(8) . .
C50 O3 Ag3 O1 81.6(7) . .
C50 O3 Ag3 C10 -149.3(7) . .
C50 O3 Ag3 C1 -43.5(8) . .
C50 O3 Ag3 Ag5 172.0(6) . .
C50 O3 Ag3 Ag1 2.1(7) . .
C50 O3 Ag3 Ag4 -104.7(7) . .
C50 O3 Ag3 Ag2 1.4(9) . .
C11 C10 Ag3 O1 144.8(7) . .
Ag5 C10 Ag3 O1 -31.7(5) . .
Ag7 C10 Ag3 O1 -65.2(15) . .
Ag4 C10 Ag3 O1 -119.8(3) . .
C11 C10 Ag3 O3 43.6(8) . .
Ag5 C10 Ag3 O3 -132.9(3) . .
Ag7 C10 Ag3 O3 -166.4(14) . .
Ag4 C10 Ag3 O3 139.0(2) . .
C11 C10 Ag3 C1 -74.8(8) . .
Ag5 C10 Ag3 C1 108.7(3) . .
Ag7 C10 Ag3 C1 75.2(14) . .
Ag4 C10 Ag3 C1 20.6(3) . .
C11 C10 Ag3 Ag5 176.5(9) . .
Ag7 C10 Ag3 Ag5 -33.5(12) . .
Ag4 C10 Ag3 Ag5 -88.1(3) . .
C11 C10 Ag3 Ag1 -51.6(10) . .
Ag5 C10 Ag3 Ag1 131.9(3) . .
Ag7 C10 Ag3 Ag1 98.4(14) . .
Ag4 C10 Ag3 Ag1 43.8(5) . .
C11 C10 Ag3 Ag4 -95.4(7) . .
Ag5 C10 Ag3 Ag4 88.1(3) . .
Ag7 C10 Ag3 Ag4 54.6(13) . .
C11 C10 Ag3 Ag2 -120.0(7) . .
Ag5 C10 Ag3 Ag2 63.5(3) . .
Ag7 C10 Ag3 Ag2 29.9(15) . .
Ag4 C10 Ag3 Ag2 -24.6(2) . .
C2 C1 Ag3 O1 -146.1(6) . .
Ag2 C1 Ag3 O1 36.2(4) . .
Ag4 C1 Ag3 O1 124.3(3) . .
Ag9 C1 Ag3 O1 -21.4(8) 1_655 .
Ag1 C1 Ag3 O1 -48.7(3) . .
C2 C1 Ag3 O3 -35.0(8) . .
Ag2 C1 Ag3 O3 147.3(2) . .
Ag4 C1 Ag3 O3 -124.6(2) . .
Ag9 C1 Ag3 O3 89.7(7) 1_655 .
Ag1 C1 Ag3 O3 62.5(3) . .
C2 C1 Ag3 C10 69.0(7) . .
Ag2 C1 Ag3 C10 -108.8(3) . .
Ag4 C1 Ag3 C10 -20.7(3) . .
Ag9 C1 Ag3 C10 -166.4(6) 1_655 .
Ag1 C1 Ag3 C10 166.4(2) . .
C2 C1 Ag3 Ag5 114.3(7) . .
Ag2 C1 Ag3 Ag5 -63.5(2) . .
Ag4 C1 Ag3 Ag5 24.7(2) . .
Ag9 C1 Ag3 Ag5 -121.1(6) 1_655 .
Ag1 C1 Ag3 Ag5 -148.28(10) . .
C2 C1 Ag3 Ag1 -97.4(7) . .
Ag2 C1 Ag3 Ag1 84.8(2) . .
Ag4 C1 Ag3 Ag1 172.9(3) . .
Ag9 C1 Ag3 Ag1 27.2(5) 1_655 .
C2 C1 Ag3 Ag4 89.6(7) . .
Ag2 C1 Ag3 Ag4 -88.1(3) . .
Ag9 C1 Ag3 Ag4 -145.7(8) 1_655 .
Ag1 C1 Ag3 Ag4 -172.9(3) . .
C2 C1 Ag3 Ag2 177.7(8) . .
Ag4 C1 Ag3 Ag2 88.1(3) . .
Ag9 C1 Ag3 Ag2 -57.6(5) 1_655 .
Ag1 C1 Ag3 Ag2 -84.8(2) . .
C20 C19 Ag8 O11 -168(4) . .
Ag6 C19 Ag8 O11 -140.3(4) . .
Ag1 C19 Ag8 O11 104.9(4) 1_455 .
Ag9 C19 Ag8 O11 28.9(5) . .
Ag7 C19 Ag8 O11 -45.4(5) . .
C20 C19 Ag8 O9 9(4) . .
Ag6 C19 Ag8 O9 36.4(4) . .
Ag1 C19 Ag8 O9 -78.4(4) 1_455 .
Ag9 C19 Ag8 O9 -154.3(3) . .
Ag7 C19 Ag8 O9 131.3(3) . .
C20 C19 Ag8 Ag9 163(4) . .
Ag6 C19 Ag8 Ag9 -169.2(3) . .
Ag1 C19 Ag8 Ag9 76.0(2) 1_455 .
Ag7 C19 Ag8 Ag9 -74.33(19) . .
C20 C19 Ag8 Ag7 -122(4) . .
Ag6 C19 Ag8 Ag7 -94.9(3) . .
Ag1 C19 Ag8 Ag7 150.3(3) 1_455 .
Ag9 C19 Ag8 Ag7 74.33(19) . .
C20 C19 Ag8 Ag6 -27(4) . .
Ag1 C19 Ag8 Ag6 -114.8(3) 1_455 .
Ag9 C19 Ag8 Ag6 169.2(3) . .
Ag7 C19 Ag8 Ag6 94.9(3) . .
C20 C19 Ag8 Ag1 87(4) . 1_455
Ag6 C19 Ag8 Ag1 114.8(3) . 1_455
Ag9 C19 Ag8 Ag1 -76.0(2) . 1_455
Ag7 C19 Ag8 Ag1 -150.3(3) . 1_455
C20 C19 Ag8 Ag5 -76(4) . .
Ag6 C19 Ag8 Ag5 -49.0(2) . .
Ag1 C19 Ag8 Ag5 -163.87(18) 1_455 .
Ag9 C19 Ag8 Ag5 120.17(14) . .
Ag7 C19 Ag8 Ag5 45.84(18) . .
C46 O11 Ag8 C19 -29.3(9) . .
C46 O11 Ag8 O9 153.3(7) . .
C46 O11 Ag8 Ag9 -5.0(7) . .
C46 O11 Ag8 Ag7 -66.4(7) . .
C46 O11 Ag8 Ag6 -131.0(6) . .
C46 O11 Ag8 Ag1 43.5(8) . 1_455
C46 O11 Ag8 Ag5 -123.8(7) . .
C44 O9 Ag8 C19 -57.1(9) . .
C44 O9 Ag8 O11 120.9(8) . .
C44 O9 Ag8 Ag9 -154.3(6) . .
C44 O9 Ag8 Ag7 25.3(9) . .
C44 O9 Ag8 Ag6 -28.9(7) . .
C44 O9 Ag8 Ag1 -108.8(7) . 1_455
C44 O9 Ag8 Ag5 34.8(7) . .
C2 C1 Ag2 N1 121(6) . .
Ag4 C1 Ag2 N1 -152.3(11) . .
Ag9 C1 Ag2 N1 71.0(12) 1_655 .
Ag1 C1 Ag2 N1 -4.4(13) . .
Ag3 C1 Ag2 N1 -78.0(12) . .
C2 C1 Ag2 O5 -51(7) . .
Ag4 C1 Ag2 O5 35.8(4) . .
Ag9 C1 Ag2 O5 -100.9(3) 1_655 .
Ag1 C1 Ag2 O5 -176.3(2) . .
Ag3 C1 Ag2 O5 110.1(3) . .
C2 C1 Ag2 Ag3 -161(7) . .
Ag4 C1 Ag2 Ag3 -74.3(2) . .
Ag9 C1 Ag2 Ag3 149.0(3) 1_655 .
Ag1 C1 Ag2 Ag3 73.6(2) . .
C2 C1 Ag2 Ag9 50(7) . 1_655
Ag4 C1 Ag2 Ag9 136.7(3) . 1_655
Ag1 C1 Ag2 Ag9 -75.4(2) . 1_655
Ag3 C1 Ag2 Ag9 -149.0(3) . 1_655
C2 C1 Ag2 Ag1 125(7) . .
Ag4 C1 Ag2 Ag1 -147.9(4) . .
Ag9 C1 Ag2 Ag1 75.4(2) 1_655 .
Ag3 C1 Ag2 Ag1 -73.6(2) . .
C2 C1 Ag2 Ag4 -87(7) . .
Ag9 C1 Ag2 Ag4 -136.7(3) 1_655 .
Ag1 C1 Ag2 Ag4 147.9(4) . .
Ag3 C1 Ag2 Ag4 74.3(2) . .
C28 N1 Ag2 C1 -6.4(17) . .
C29 N1 Ag2 C1 -163.4(11) . .
C28 N1 Ag2 O5 166.1(8) . .
C29 N1 Ag2 O5 9.0(8) . .
C28 N1 Ag2 Ag3 -75.0(8) . .
C29 N1 Ag2 Ag3 128.0(7) . .
C28 N1 Ag2 Ag9 55.7(8) . 1_655
C29 N1 Ag2 Ag9 -101.4(8) . 1_655
C28 N1 Ag2 Ag1 -10.2(8) . .
C29 N1 Ag2 Ag1 -167.2(7) . .
C28 N1 Ag2 Ag4 -150.2(6) . .
C29 N1 Ag2 Ag4 52.7(10) . .
C48 O5 Ag2 C1 -53.3(11) . .
C48 O5 Ag2 N1 128.9(10) . .
C48 O5 Ag2 Ag3 8.8(11) . .
C48 O5 Ag2 Ag9 -112.9(10) . 1_655
C48 O5 Ag2 Ag1 -65.4(15) . .
C48 O5 Ag2 Ag4 -23.8(10) . .
O1 Ag3 Ag2 C1 -148.5(3) . .
O3 Ag3 Ag2 C1 -64.6(5) . .
C10 Ag3 Ag2 C1 84.1(4) . .
Ag5 Ag3 Ag2 C1 123.1(3) . .
Ag1 Ag3 Ag2 C1 -65.5(3) . .
Ag4 Ag3 Ag2 C1 62.3(3) . .
O1 Ag3 Ag2 N1 13.7(3) . .
O3 Ag3 Ag2 N1 97.6(4) . .
C10 Ag3 Ag2 N1 -113.7(3) . .
C1 Ag3 Ag2 N1 162.2(4) . .
Ag5 Ag3 Ag2 N1 -74.7(2) . .
Ag1 Ag3 Ag2 N1 96.7(2) . .
Ag4 Ag3 Ag2 N1 -135.5(2) . .
O1 Ag3 Ag2 O5 113.1(3) . .
O3 Ag3 Ag2 O5 -162.9(4) . .
C10 Ag3 Ag2 O5 -14.3(3) . .
C1 Ag3 Ag2 O5 -98.4(4) . .
Ag5 Ag3 Ag2 O5 24.7(2) . .
Ag1 Ag3 Ag2 O5 -163.8(2) . .
Ag4 Ag3 Ag2 O5 -36.0(2) . .
O1 Ag3 Ag2 Ag9 -122.46(18) . 1_655
O3 Ag3 Ag2 Ag9 -38.6(3) . 1_655
C10 Ag3 Ag2 Ag9 110.1(2) . 1_655
C1 Ag3 Ag2 Ag9 26.0(3) . 1_655
Ag5 Ag3 Ag2 Ag9 149.12(3) . 1_655
Ag1 Ag3 Ag2 Ag9 -39.42(3) . 1_655
Ag4 Ag3 Ag2 Ag9 88.35(3) . 1_655
O1 Ag3 Ag2 Ag1 -83.04(18) . .
O3 Ag3 Ag2 Ag1 0.9(3) . .
C10 Ag3 Ag2 Ag1 149.5(2) . .
C1 Ag3 Ag2 Ag1 65.5(3) . .
Ag5 Ag3 Ag2 Ag1 -171.46(3) . .
Ag4 Ag3 Ag2 Ag1 127.77(3) . .
O1 Ag3 Ag2 Ag4 149.20(18) . .
O3 Ag3 Ag2 Ag4 -126.9(3) . .
C10 Ag3 Ag2 Ag4 21.8(2) . .
C1 Ag3 Ag2 Ag4 -62.3(3) . .
Ag5 Ag3 Ag2 Ag4 60.77(3) . .
Ag1 Ag3 Ag2 Ag4 -127.77(3) . .
C52 O7 Ag7 O17 74.4(8) . .
C52 O7 Ag7 C10 -165.8(8) . .
C52 O7 Ag7 C19 -61.0(8) . .
C52 O7 Ag7 Ag8 -23.2(9) . .
C52 O7 Ag7 Ag9 -12.6(8) . .
C52 O7 Ag7 Ag5 159.9(6) . .
C56 O17 Ag7 O7 -11.8(8) . .
C56 O17 Ag7 C10 -133.8(8) . .
C56 O17 Ag7 C19 99.0(8) . .
C56 O17 Ag7 Ag8 126.1(8) . .
C56 O17 Ag7 Ag9 68.7(8) . .
C56 O17 Ag7 Ag5 -166.1(8) . .
C11 C10 Ag7 O7 25.3(8) . .
Ag5 C10 Ag7 O7 -158.7(3) . .
Ag4 C10 Ag7 O7 -73.8(4) . .
Ag3 C10 Ag7 O7 -125.7(13) . .
C11 C10 Ag7 O17 131.4(6) . .
Ag5 C10 Ag7 O17 -52.5(4) . .
Ag4 C10 Ag7 O17 32.4(4) . .
Ag3 C10 Ag7 O17 -19.6(15) . .
C11 C10 Ag7 C19 -84.3(7) . .
Ag5 C10 Ag7 C19 91.8(3) . .
Ag4 C10 Ag7 C19 176.7(3) . .
Ag3 C10 Ag7 C19 124.7(14) . .
C11 C10 Ag7 Ag8 -130.3(6) . .
Ag5 C10 Ag7 Ag8 45.8(3) . .
Ag4 C10 Ag7 Ag8 130.7(2) . .
Ag3 C10 Ag7 Ag8 78.7(14) . .
C11 C10 Ag7 Ag9 -95.8(7) . .
Ag5 C10 Ag7 Ag9 80.3(5) . .
Ag4 C10 Ag7 Ag9 165.17(16) . .
Ag3 C10 Ag7 Ag9 113.2(13) . .
C11 C10 Ag7 Ag5 -176.1(9) . .
Ag4 C10 Ag7 Ag5 84.9(3) . .
Ag3 C10 Ag7 Ag5 32.9(12) . .
C20 C19 Ag7 O7 -45.7(8) . .
Ag8 C19 Ag7 O7 144.8(2) . .
Ag6 C19 Ag7 O7 -134.5(3) . .
Ag1 C19 Ag7 O7 83.9(7) 1_455 .
Ag9 C19 Ag7 O7 66.5(3) . .
C20 C19 Ag7 O17 -151.1(7) . .
Ag8 C19 Ag7 O17 39.3(4) . .
Ag6 C19 Ag7 O17 120.1(3) . .
Ag1 C19 Ag7 O17 -21.5(9) 1_455 .
Ag9 C19 Ag7 O17 -38.9(4) . .
C20 C19 Ag7 C10 75.2(8) . .
Ag8 C19 Ag7 C10 -94.3(3) . .
Ag6 C19 Ag7 C10 -13.6(4) . .
Ag1 C19 Ag7 C10 -155.2(7) 1_455 .
Ag9 C19 Ag7 C10 -172.6(2) . .
C20 C19 Ag7 Ag8 169.6(9) . .
Ag6 C19 Ag7 Ag8 80.7(3) . .
Ag1 C19 Ag7 Ag8 -60.9(6) 1_455 .
Ag9 C19 Ag7 Ag8 -78.3(2) . .
C20 C19 Ag7 Ag9 -112.2(8) . .
Ag8 C19 Ag7 Ag9 78.3(2) . .
Ag6 C19 Ag7 Ag9 159.0(4) . .
Ag1 C19 Ag7 Ag9 17.4(5) 1_455 .
C20 C19 Ag7 Ag5 117.7(7) . .
Ag8 C19 Ag7 Ag5 -51.8(2) . .
Ag6 C19 Ag7 Ag5 28.9(3) . .
Ag1 C19 Ag7 Ag5 -112.7(7) 1_455 .
Ag9 C19 Ag7 Ag5 -130.09(15) . .
C19 Ag8 Ag7 O7 -56.0(4) . .
O11 Ag8 Ag7 O7 98.1(3) . .
O9 Ag8 Ag7 O7 -167.5(4) . .
Ag9 Ag8 Ag7 O7 12.4(3) . .
Ag6 Ag8 Ag7 O7 -110.8(3) . .
Ag1 Ag8 Ag7 O7 -32.8(3) 1_455 .
Ag5 Ag8 Ag7 O7 -178.5(3) . .
C19 Ag8 Ag7 O17 -152.4(3) . .
O11 Ag8 Ag7 O17 1.7(2) . .
O9 Ag8 Ag7 O17 96.1(3) . .
Ag9 Ag8 Ag7 O17 -84.04(16) . .
Ag6 Ag8 Ag7 O17 152.82(16) . .
Ag1 Ag8 Ag7 O17 -129.25(16) 1_455 .
Ag5 Ag8 Ag7 O17 85.03(16) . .
C19 Ag8 Ag7 C10 91.3(4) . .
O11 Ag8 Ag7 C10 -114.6(3) . .
O9 Ag8 Ag7 C10 -20.2(4) . .
Ag9 Ag8 Ag7 C10 159.7(2) . .
Ag6 Ag8 Ag7 C10 36.5(2) . .
Ag1 Ag8 Ag7 C10 114.4(2) 1_455 .
Ag5 Ag8 Ag7 C10 -31.3(2) . .
O11 Ag8 Ag7 C19 154.1(3) . .
O9 Ag8 Ag7 C19 -111.5(4) . .
Ag9 Ag8 Ag7 C19 68.4(3) . .
Ag6 Ag8 Ag7 C19 -54.8(3) . .
Ag1 Ag8 Ag7 C19 23.2(3) 1_455 .
Ag5 Ag8 Ag7 C19 -122.5(3) . .
C19 Ag8 Ag7 Ag9 -68.4(3) . .
O11 Ag8 Ag7 Ag9 85.76(17) . .
O9 Ag8 Ag7 Ag9 -179.8(3) . .
Ag6 Ag8 Ag7 Ag9 -123.14(3) . .
Ag1 Ag8 Ag7 Ag9 -45.21(3) 1_455 .
Ag5 Ag8 Ag7 Ag9 169.07(3) . .
C19 Ag8 Ag7 Ag5 122.5(3) . .
O11 Ag8 Ag7 Ag5 -83.31(17) . .
O9 Ag8 Ag7 Ag5 11.1(3) . .
Ag9 Ag8 Ag7 Ag5 -169.07(3) . .
Ag6 Ag8 Ag7 Ag5 67.79(3) . .
Ag1 Ag8 Ag7 Ag5 145.72(3) 1_455 .
C11 C10 Ag5 N4 -169(9) . 2_755
Ag7 C10 Ag5 N4 137.6(19) . 2_755
Ag4 C10 Ag5 N4 43(2) . 2_755
Ag3 C10 Ag5 N4 -32(2) . 2_755
C11 C10 Ag5 Ag3 -136(10) . .
Ag7 C10 Ag5 Ag3 170.0(4) . .
Ag4 C10 Ag5 Ag3 75.2(2) . .
C11 C10 Ag5 Ag4 148(10) . .
Ag7 C10 Ag5 Ag4 94.8(3) . .
Ag3 C10 Ag5 Ag4 -75.2(2) . .
C11 C10 Ag5 Ag7 54(10) . .
Ag4 C10 Ag5 Ag7 -94.8(3) . .
Ag3 C10 Ag5 Ag7 -170.0(4) . .
C11 C10 Ag5 Ag6 -29(10) . .
Ag7 C10 Ag5 Ag6 -82.4(2) . .
Ag4 C10 Ag5 Ag6 -177.2(3) . .
Ag3 C10 Ag5 Ag6 107.6(3) . .
C11 C10 Ag5 Ag8 15(10) . .
Ag7 C10 Ag5 Ag8 -38.3(2) . .
Ag4 C10 Ag5 Ag8 -133.12(19) . .
Ag3 C10 Ag5 Ag8 151.70(17) . .
O1 Ag3 Ag5 C10 155.5(4) . .
O3 Ag3 Ag5 C10 61.9(4) . .
C1 Ag3 Ag5 C10 -84.2(4) . .
Ag1 Ag3 Ag5 C10 -137.4(3) . .
Ag4 Ag3 Ag5 C10 -62.5(3) . .
Ag2 Ag3 Ag5 C10 -123.1(3) . .
O1 Ag3 Ag5 N4 -30.2(3) . 2_755
O3 Ag3 Ag5 N4 -123.8(3) . 2_755
C10 Ag3 Ag5 N4 174.2(4) . 2_755
C1 Ag3 Ag5 N4 90.1(3) . 2_755
Ag1 Ag3 Ag5 N4 36.8(3) . 2_755
Ag4 Ag3 Ag5 N4 111.7(3) . 2_755
Ag2 Ag3 Ag5 N4 51.2(3) . 2_755
O1 Ag3 Ag5 Ag4 -141.9(2) . .
O3 Ag3 Ag5 Ag4 124.4(2) . .
C10 Ag3 Ag5 Ag4 62.5(3) . .
C1 Ag3 Ag5 Ag4 -21.7(2) . .
Ag1 Ag3 Ag5 Ag4 -74.89(7) . .
Ag2 Ag3 Ag5 Ag4 -60.55(3) . .
O1 Ag3 Ag5 Ag7 163.8(2) . .
O3 Ag3 Ag5 Ag7 70.2(2) . .
C10 Ag3 Ag5 Ag7 8.3(3) . .
C1 Ag3 Ag5 Ag7 -75.9(2) . .
Ag1 Ag3 Ag5 Ag7 -129.16(6) . .
Ag4 Ag3 Ag5 Ag7 -54.26(3) . .
Ag2 Ag3 Ag5 Ag7 -114.82(3) . .
O1 Ag3 Ag5 Ag6 98.4(2) . .
O3 Ag3 Ag5 Ag6 4.8(2) . .
C10 Ag3 Ag5 Ag6 -57.1(3) . .
C1 Ag3 Ag5 Ag6 -141.3(2) . .
Ag1 Ag3 Ag5 Ag6 165.49(6) . .
Ag4 Ag3 Ag5 Ag6 -119.62(3) . .
Ag2 Ag3 Ag5 Ag6 179.83(3) . .
O1 Ag3 Ag5 Ag8 108.8(2) . .
O3 Ag3 Ag5 Ag8 15.2(2) . .
C10 Ag3 Ag5 Ag8 -46.8(3) . .
C1 Ag3 Ag5 Ag8 -130.9(2) . .
Ag1 Ag3 Ag5 Ag8 175.81(5) . .
Ag4 Ag3 Ag5 Ag8 -109.30(5) . .
Ag2 Ag3 Ag5 Ag8 -169.85(4) . .
O7 Ag7 Ag5 C10 47.7(6) . .
O17 Ag7 Ag5 C10 134.1(4) . .
C19 Ag7 Ag5 C10 -92.7(4) . .
Ag8 Ag7 Ag5 C10 -130.0(3) . .
Ag9 Ag7 Ag5 C10 -141.3(3) . .
O7 Ag7 Ag5 N4 -123.0(6) . 2_755
O17 Ag7 Ag5 N4 -36.6(4) . 2_755
C10 Ag7 Ag5 N4 -170.7(5) . 2_755
C19 Ag7 Ag5 N4 96.6(4) . 2_755
Ag8 Ag7 Ag5 N4 59.3(3) . 2_755
Ag9 Ag7 Ag5 N4 48.0(3) . 2_755
O7 Ag7 Ag5 Ag3 38.9(4) . .
O17 Ag7 Ag5 Ag3 125.33(18) . .
C10 Ag7 Ag5 Ag3 -8.8(3) . .
C19 Ag7 Ag5 Ag3 -101.5(2) . .
Ag8 Ag7 Ag5 Ag3 -138.81(4) . .
Ag9 Ag7 Ag5 Ag3 -150.10(4) . .
O7 Ag7 Ag5 Ag4 -8.9(4) . .
O17 Ag7 Ag5 Ag4 77.52(18) . .
C10 Ag7 Ag5 Ag4 -56.6(3) . .
C19 Ag7 Ag5 Ag4 -149.3(2) . .
Ag8 Ag7 Ag5 Ag4 173.39(3) . .
Ag9 Ag7 Ag5 Ag4 162.09(4) . .
O7 Ag7 Ag5 Ag6 118.6(4) . .
O17 Ag7 Ag5 Ag6 -154.96(18) . .
C10 Ag7 Ag5 Ag6 70.9(3) . .
C19 Ag7 Ag5 Ag6 -21.8(2) . .
Ag8 Ag7 Ag5 Ag6 -59.10(2) . .
Ag9 Ag7 Ag5 Ag6 -70.40(4) . .
O7 Ag7 Ag5 Ag8 177.7(4) . .
O17 Ag7 Ag5 Ag8 -95.86(17) . .
C10 Ag7 Ag5 Ag8 130.0(3) . .
C19 Ag7 Ag5 Ag8 37.3(2) . .
Ag9 Ag7 Ag5 Ag8 -11.30(3) . .
C19 Ag8 Ag5 C10 -8.6(4) . .
O11 Ag8 Ag5 C10 133.6(3) . .
O9 Ag8 Ag5 C10 -135.8(3) . .
Ag9 Ag8 Ag5 C10 48.0(3) . .
Ag7 Ag8 Ag5 C10 37.1(3) . .
Ag6 Ag8 Ag5 C10 -50.6(3) . .
Ag1 Ag8 Ag5 C10 -29.7(3) 1_455 .
C19 Ag8 Ag5 N4 172.1(3) . 2_755
O11 Ag8 Ag5 N4 -45.7(3) . 2_755
O9 Ag8 Ag5 N4 44.9(3) . 2_755
Ag9 Ag8 Ag5 N4 -131.3(2) . 2_755
Ag7 Ag8 Ag5 N4 -142.2(2) . 2_755
Ag6 Ag8 Ag5 N4 130.1(2) . 2_755
Ag1 Ag8 Ag5 N4 151.0(2) 1_455 2_755
C19 Ag8 Ag5 Ag3 28.9(3) . .
O11 Ag8 Ag5 Ag3 171.10(17) . .
O9 Ag8 Ag5 Ag3 -98.3(2) . .
Ag9 Ag8 Ag5 Ag3 85.53(6) . .
Ag7 Ag8 Ag5 Ag3 74.59(5) . .
Ag6 Ag8 Ag5 Ag3 -13.05(5) . .
Ag1 Ag8 Ag5 Ag3 7.77(8) 1_455 .
C19 Ag8 Ag5 Ag4 -53.3(3) . .
O11 Ag8 Ag5 Ag4 88.90(17) . .
O9 Ag8 Ag5 Ag4 179.5(2) . .
Ag9 Ag8 Ag5 Ag4 3.33(5) . .
Ag7 Ag8 Ag5 Ag4 -7.61(3) . .
Ag6 Ag8 Ag5 Ag4 -95.26(4) . .
Ag1 Ag8 Ag5 Ag4 -74.43(6) 1_455 .
C19 Ag8 Ag5 Ag7 -45.7(2) . .
O11 Ag8 Ag5 Ag7 96.51(17) . .
O9 Ag8 Ag5 Ag7 -172.87(19) . .
Ag9 Ag8 Ag5 Ag7 10.94(3) . .
Ag6 Ag8 Ag5 Ag7 -87.65(3) . .
Ag1 Ag8 Ag5 Ag7 -66.82(5) 1_455 .
C19 Ag8 Ag5 Ag6 41.9(3) . .
O11 Ag8 Ag5 Ag6 -175.84(17) . .
O9 Ag8 Ag5 Ag6 -85.22(19) . .
Ag9 Ag8 Ag5 Ag6 98.59(4) . .
Ag7 Ag8 Ag5 Ag6 87.65(3) . .
Ag1 Ag8 Ag5 Ag6 20.83(5) 1_455 .
C42 O2 Ag1 O4 83.3(8) . .
C42 O2 Ag1 C19 -161.4(7) . 1_655
C42 O2 Ag1 C1 -27.7(9) . .
C42 O2 Ag1 Ag3 6.5(7) . .
C42 O2 Ag1 Ag9 -97.0(8) . 1_655
C42 O2 Ag1 Ag2 -52.7(7) . .
C42 O2 Ag1 Ag8 -129.8(7) . 1_655
C50 O4 Ag1 O2 -75.9(9) . .
C50 O4 Ag1 C19 165.1(8) . 1_655
C50 O4 Ag1 C1 51.3(9) . .
C50 O4 Ag1 Ag3 6.5(8) . .
C50 O4 Ag1 Ag9 104.4(9) . 1_655
C50 O4 Ag1 Ag2 10.8(10) . .
C50 O4 Ag1 Ag8 -155.9(7) . 1_655
C2 C1 Ag1 O2 148.0(6) . .
Ag2 C1 Ag1 O2 -37.7(4) . .
Ag4 C1 Ag1 O2 31.6(9) . .
Ag9 C1 Ag1 O2 -119.8(3) 1_655 .
Ag3 C1 Ag1 O2 43.6(4) . .
C2 C1 Ag1 O4 46.5(7) . .
Ag2 C1 Ag1 O4 -139.2(3) . .
Ag4 C1 Ag1 O4 -69.9(7) . .
Ag9 C1 Ag1 O4 138.7(2) 1_655 .
Ag3 C1 Ag1 O4 -57.9(3) . .
C2 C1 Ag1 C19 -73.5(7) . 1_655
Ag2 C1 Ag1 C19 100.8(3) . 1_655
Ag4 C1 Ag1 C19 170.1(7) . 1_655
Ag9 C1 Ag1 C19 18.7(3) 1_655 1_655
Ag3 C1 Ag1 C19 -177.9(2) . 1_655
C2 C1 Ag1 Ag3 104.4(7) . .
Ag2 C1 Ag1 Ag3 -81.3(2) . .
Ag4 C1 Ag1 Ag3 -12.0(5) . .
Ag9 C1 Ag1 Ag3 -163.4(3) 1_655 .
C2 C1 Ag1 Ag9 -92.2(7) . 1_655
Ag2 C1 Ag1 Ag9 82.1(3) . 1_655
Ag4 C1 Ag1 Ag9 151.4(8) . 1_655
Ag3 C1 Ag1 Ag9 163.4(3) . 1_655
C2 C1 Ag1 Ag2 -174.3(8) . .
Ag4 C1 Ag1 Ag2 69.3(6) . .
Ag9 C1 Ag1 Ag2 -82.1(3) 1_655 .
Ag3 C1 Ag1 Ag2 81.3(2) . .
C2 C1 Ag1 Ag8 -118.5(6) . 1_655
Ag2 C1 Ag1 Ag8 55.8(2) . 1_655
Ag4 C1 Ag1 Ag8 125.1(7) . 1_655
Ag9 C1 Ag1 Ag8 -26.3(2) 1_655 1_655
Ag3 C1 Ag1 Ag8 137.12(13) . 1_655
O1 Ag3 Ag1 O2 -7.5(3) . .
O3 Ag3 Ag1 O2 87.4(3) . .
C10 Ag3 Ag1 O2 -174.5(5) . .
C1 Ag3 Ag1 O2 -145.6(3) . .
Ag5 Ag3 Ag1 O2 -76.7(2) . .
Ag4 Ag3 Ag1 O2 -139.86(19) . .
Ag2 Ag3 Ag1 O2 -93.08(19) . .
O1 Ag3 Ag1 O4 -97.9(3) . .
O3 Ag3 Ag1 O4 -3.0(3) . .
C10 Ag3 Ag1 O4 95.2(5) . .
C1 Ag3 Ag1 O4 124.0(3) . .
Ag5 Ag3 Ag1 O4 -167.1(2) . .
Ag4 Ag3 Ag1 O4 129.77(19) . .
Ag2 Ag3 Ag1 O4 176.55(19) . .
O1 Ag3 Ag1 C19 143.4(6) . 1_655
O3 Ag3 Ag1 C19 -121.7(6) . 1_655
C10 Ag3 Ag1 C19 -23.6(8) . 1_655
C1 Ag3 Ag1 C19 5.3(6) . 1_655
Ag5 Ag3 Ag1 C19 74.2(6) . 1_655
Ag4 Ag3 Ag1 C19 11.0(6) . 1_655
Ag2 Ag3 Ag1 C19 57.8(6) . 1_655
O1 Ag3 Ag1 C1 138.1(3) . .
O3 Ag3 Ag1 C1 -127.0(3) . .
C10 Ag3 Ag1 C1 -28.8(5) . .
Ag5 Ag3 Ag1 C1 68.9(3) . .
Ag4 Ag3 Ag1 C1 5.8(3) . .
Ag2 Ag3 Ag1 C1 52.5(3) . .
O1 Ag3 Ag1 Ag9 124.5(2) . 1_655
O3 Ag3 Ag1 Ag9 -140.61(19) . 1_655
C10 Ag3 Ag1 Ag9 -42.5(5) . 1_655
C1 Ag3 Ag1 Ag9 -13.6(3) . 1_655
Ag5 Ag3 Ag1 Ag9 55.26(7) . 1_655
Ag4 Ag3 Ag1 Ag9 -7.85(4) . 1_655
Ag2 Ag3 Ag1 Ag9 38.93(3) . 1_655
O1 Ag3 Ag1 Ag2 85.6(2) . .
O3 Ag3 Ag1 Ag2 -179.53(19) . .
C10 Ag3 Ag1 Ag2 -81.4(5) . .
C1 Ag3 Ag1 Ag2 -52.5(3) . .
Ag5 Ag3 Ag1 Ag2 16.33(6) . .
Ag4 Ag3 Ag1 Ag2 -46.78(3) . .
O1 Ag3 Ag1 Ag8 68.5(2) . 1_655
O3 Ag3 Ag1 Ag8 163.36(19) . 1_655
C10 Ag3 Ag1 Ag8 -98.5(5) . 1_655
C1 Ag3 Ag1 Ag8 -69.6(3) . 1_655
Ag5 Ag3 Ag1 Ag8 -0.77(9) . 1_655
Ag4 Ag3 Ag1 Ag8 -63.88(5) . 1_655
Ag2 Ag3 Ag1 Ag8 -17.10(4) . 1_655
C1 Ag2 Ag1 O2 150.2(4) . .
N1 Ag2 Ag1 O2 -31.1(3) . .
O5 Ag2 Ag1 O2 164.1(8) . .
Ag3 Ag2 Ag1 O2 81.83(19) . .
Ag9 Ag2 Ag1 O2 -143.15(19) 1_655 .
Ag4 Ag2 Ag1 O2 125.10(19) . .
C1 Ag2 Ag1 O4 63.5(4) . .
N1 Ag2 Ag1 O4 -117.7(4) . .
O5 Ag2 Ag1 O4 77.4(9) . .
Ag3 Ag2 Ag1 O4 -4.8(3) . .
Ag9 Ag2 Ag1 O4 130.2(3) 1_655 .
Ag4 Ag2 Ag1 O4 38.4(3) . .
C1 Ag2 Ag1 C19 -91.8(4) . 1_655
N1 Ag2 Ag1 C19 86.9(3) . 1_655
O5 Ag2 Ag1 C19 -77.9(8) . 1_655
Ag3 Ag2 Ag1 C19 -160.1(2) . 1_655
Ag9 Ag2 Ag1 C19 -25.1(2) 1_655 1_655
Ag4 Ag2 Ag1 C19 -116.9(2) . 1_655
N1 Ag2 Ag1 C1 178.7(4) . .
O5 Ag2 Ag1 C1 13.9(9) . .
Ag3 Ag2 Ag1 C1 -68.4(3) . .
Ag9 Ag2 Ag1 C1 66.6(3) 1_655 .
Ag4 Ag2 Ag1 C1 -25.1(3) . .
C1 Ag2 Ag1 Ag3 68.4(3) . .
N1 Ag2 Ag1 Ag3 -112.9(2) . .
O5 Ag2 Ag1 Ag3 82.3(8) . .
Ag9 Ag2 Ag1 Ag3 135.02(3) 1_655 .
Ag4 Ag2 Ag1 Ag3 43.27(3) . .
C1 Ag2 Ag1 Ag9 -66.6(3) . 1_655
N1 Ag2 Ag1 Ag9 112.1(2) . 1_655
O5 Ag2 Ag1 Ag9 -52.8(8) . 1_655
Ag3 Ag2 Ag1 Ag9 -135.02(3) . 1_655
Ag4 Ag2 Ag1 Ag9 -91.75(3) . 1_655
C1 Ag2 Ag1 Ag8 -124.0(3) . 1_655
N1 Ag2 Ag1 Ag8 54.7(2) . 1_655
O5 Ag2 Ag1 Ag8 -110.1(8) . 1_655
Ag3 Ag2 Ag1 Ag8 167.65(3) . 1_655
Ag9 Ag2 Ag1 Ag8 -57.33(2) 1_655 1_655
Ag4 Ag2 Ag1 Ag8 -149.08(3) . 1_655
C52 O8 Ag9 O12 -107.7(8) . .
C52 O8 Ag9 C1 138.5(8) . 1_455
C52 O8 Ag9 C19 29.2(8) . .
C52 O8 Ag9 Ag8 -19.6(9) . .
C52 O8 Ag9 Ag7 -16.4(7) . .
C52 O8 Ag9 Ag2 177.9(6) . 1_455
C52 O8 Ag9 Ag1 86.2(8) . 1_455
C46 O12 Ag9 O8 128.4(8) . .
C46 O12 Ag9 C1 -119.7(8) . 1_455
C46 O12 Ag9 C19 -2.8(9) . .
C46 O12 Ag9 Ag8 -12.2(7) . .
C46 O12 Ag9 Ag7 46.6(8) . .
C46 O12 Ag9 Ag2 -98.6(8) . 1_455
C46 O12 Ag9 Ag1 -62.8(8) . 1_455
C20 C19 Ag9 O8 43.3(9) . .
Ag8 C19 Ag9 O8 -140.4(2) . .
Ag6 C19 Ag9 O8 -115.2(9) . .
Ag1 C19 Ag9 O8 130.3(2) 1_455 .
Ag7 C19 Ag9 O8 -59.8(3) . .
C20 C19 Ag9 O12 171.1(7) . .
Ag8 C19 Ag9 O12 -12.6(4) . .
Ag6 C19 Ag9 O12 12.6(11) . .
Ag1 C19 Ag9 O12 -101.9(3) 1_455 .
Ag7 C19 Ag9 O12 68.0(3) . .
C20 C19 Ag9 C1 -68.7(8) . 1_455
Ag8 C19 Ag9 C1 107.6(3) . 1_455
Ag6 C19 Ag9 C1 132.8(9) . 1_455
Ag1 C19 Ag9 C1 18.3(3) 1_455 1_455
Ag7 C19 Ag9 C1 -171.8(2) . 1_455
C20 C19 Ag9 Ag8 -176.3(9) . .
Ag6 C19 Ag9 Ag8 25.2(8) . .
Ag1 C19 Ag9 Ag8 -89.3(3) 1_455 .
Ag7 C19 Ag9 Ag8 80.6(2) . .
C20 C19 Ag9 Ag7 103.1(8) . .
Ag8 C19 Ag9 Ag7 -80.6(2) . .
Ag6 C19 Ag9 Ag7 -55.4(9) . .
Ag1 C19 Ag9 Ag7 -169.9(3) 1_455 .
C20 C19 Ag9 Ag2 -114.2(8) . 1_455
Ag8 C19 Ag9 Ag2 62.1(2) . 1_455
Ag6 C19 Ag9 Ag2 87.3(9) . 1_455
Ag1 C19 Ag9 Ag2 -27.3(2) 1_455 1_455
Ag7 C19 Ag9 Ag2 142.68(11) . 1_455
C20 C19 Ag9 Ag1 -87.0(8) . 1_455
Ag8 C19 Ag9 Ag1 89.3(3) . 1_455
Ag6 C19 Ag9 Ag1 114.5(10) . 1_455
Ag7 C19 Ag9 Ag1 169.9(3) . 1_455
C19 Ag8 Ag9 O8 71.3(4) . .
O11 Ag8 Ag9 O8 -91.4(4) . .
O9 Ag8 Ag9 O8 -176.7(6) . .
Ag7 Ag8 Ag9 O8 3.6(3) . .
Ag6 Ag8 Ag9 O8 62.3(3) . .
Ag1 Ag8 Ag9 O8 131.0(3) 1_455 .
Ag5 Ag8 Ag9 O8 -6.9(3) . .
C19 Ag8 Ag9 O12 169.2(3) . .
O11 Ag8 Ag9 O12 6.5(3) . .
O9 Ag8 Ag9 O12 -78.8(6) . .
Ag7 Ag8 Ag9 O12 101.53(19) . .
Ag6 Ag8 Ag9 O12 160.24(19) . .
Ag1 Ag8 Ag9 O12 -131.13(19) 1_455 .
Ag5 Ag8 Ag9 O12 91.00(19) . .
C19 Ag8 Ag9 C1 -86.2(4) . 1_455
O11 Ag8 Ag9 C1 111.1(3) . 1_455
O9 Ag8 Ag9 C1 25.8(6) . 1_455
Ag7 Ag8 Ag9 C1 -153.9(2) . 1_455
Ag6 Ag8 Ag9 C1 -95.2(2) . 1_455
Ag1 Ag8 Ag9 C1 -26.5(2) 1_455 1_455
Ag5 Ag8 Ag9 C1 -164.4(2) . 1_455
O11 Ag8 Ag9 C19 -162.8(3) . .
O9 Ag8 Ag9 C19 112.0(6) . .
Ag7 Ag8 Ag9 C19 -67.7(3) . .
Ag6 Ag8 Ag9 C19 -9.0(3) . .
Ag1 Ag8 Ag9 C19 59.6(3) 1_455 .
Ag5 Ag8 Ag9 C19 -78.2(3) . .
C19 Ag8 Ag9 Ag7 67.7(3) . .
O11 Ag8 Ag9 Ag7 -95.07(18) . .
O9 Ag8 Ag9 Ag7 179.7(5) . .
Ag6 Ag8 Ag9 Ag7 58.71(3) . .
Ag1 Ag8 Ag9 Ag7 127.35(3) 1_455 .
Ag5 Ag8 Ag9 Ag7 -10.53(3) . .
C19 Ag8 Ag9 Ag2 -121.1(3) . 1_455
O11 Ag8 Ag9 Ag2 76.13(18) . 1_455
O9 Ag8 Ag9 Ag2 -9.1(5) . 1_455
Ag7 Ag8 Ag9 Ag2 171.20(3) . 1_455
Ag6 Ag8 Ag9 Ag2 -130.09(3) . 1_455
Ag1 Ag8 Ag9 Ag2 -61.45(3) 1_455 1_455
Ag5 Ag8 Ag9 Ag2 160.67(3) . 1_455
C19 Ag8 Ag9 Ag1 -59.6(3) . 1_455
O11 Ag8 Ag9 Ag1 137.58(19) . 1_455
O9 Ag8 Ag9 Ag1 52.4(5) . 1_455
Ag7 Ag8 Ag9 Ag1 -127.35(3) . 1_455
Ag6 Ag8 Ag9 Ag1 -68.63(3) . 1_455
Ag5 Ag8 Ag9 Ag1 -137.88(4) . 1_455
O7 Ag7 Ag9 O8 10.7(3) . .
O17 Ag7 Ag9 O8 -80.9(3) . .
C10 Ag7 Ag9 O8 140.7(5) . .
C19 Ag7 Ag9 O8 126.4(3) . .
Ag8 Ag7 Ag9 O8 -177.73(19) . .
Ag5 Ag7 Ag9 O8 -165.32(19) . .
O7 Ag7 Ag9 O12 115.3(3) . .
O17 Ag7 Ag9 O12 23.7(2) . .
C10 Ag7 Ag9 O12 -114.7(5) . .
C19 Ag7 Ag9 O12 -129.0(3) . .
Ag8 Ag7 Ag9 O12 -73.14(18) . .
Ag5 Ag7 Ag9 O12 -60.73(18) . .
O7 Ag7 Ag9 C1 -96.5(5) . 1_455
O17 Ag7 Ag9 C1 171.9(5) . 1_455
C10 Ag7 Ag9 C1 33.5(6) . 1_455
C19 Ag7 Ag9 C1 19.2(5) . 1_455
Ag8 Ag7 Ag9 C1 75.1(5) . 1_455
Ag5 Ag7 Ag9 C1 87.5(5) . 1_455
O7 Ag7 Ag9 C19 -115.7(3) . .
O17 Ag7 Ag9 C19 152.7(3) . .
C10 Ag7 Ag9 C19 14.3(5) . .
Ag8 Ag7 Ag9 C19 55.9(3) . .
Ag5 Ag7 Ag9 C19 68.3(3) . .
O7 Ag7 Ag9 Ag8 -171.6(2) . .
O17 Ag7 Ag9 Ag8 96.83(17) . .
C10 Ag7 Ag9 Ag8 -41.6(4) . .
C19 Ag7 Ag9 Ag8 -55.9(3) . .
Ag5 Ag7 Ag9 Ag8 12.40(4) . .
O7 Ag7 Ag9 Ag2 174.3(2) . 1_455
O17 Ag7 Ag9 Ag2 82.67(18) . 1_455
C10 Ag7 Ag9 Ag2 -55.8(4) . 1_455
C19 Ag7 Ag9 Ag2 -70.1(3) . 1_455
Ag8 Ag7 Ag9 Ag2 -14.17(5) . 1_455
Ag5 Ag7 Ag9 Ag2 -1.76(8) . 1_455
O7 Ag7 Ag9 Ag1 -123.7(2) . 1_455
O17 Ag7 Ag9 Ag1 144.66(17) . 1_455
C10 Ag7 Ag9 Ag1 6.2(4) . 1_455
C19 Ag7 Ag9 Ag1 -8.1(3) . 1_455
Ag8 Ag7 Ag9 Ag1 47.82(3) . 1_455
Ag5 Ag7 Ag9 Ag1 60.23(5) . 1_455
C54 O14 Ag6 C19 151.0(8) . .
C54 O14 Ag6 O10 -32.3(8) . .
C54 O14 Ag6 C20 144.6(8) . .
C54 O14 Ag6 Ag8 -43.1(12) . .
C54 O14 Ag6 Ag5 -86.7(8) . .
C20 C19 Ag6 O14 -11.4(11) . .
Ag8 C19 Ag6 O14 174.0(5) . .
Ag1 C19 Ag6 O14 -104.6(6) 1_455 .
Ag9 C19 Ag6 O14 149.4(8) . .
Ag7 C19 Ag6 O14 98.0(6) . .
C20 C19 Ag6 O10 172.4(6) . .
Ag8 C19 Ag6 O10 -2.2(4) . .
Ag1 C19 Ag6 O10 79.2(5) 1_455 .
Ag9 C19 Ag6 O10 -26.8(11) . .
Ag7 C19 Ag6 O10 -78.3(4) . .
Ag8 C19 Ag6 C20 -174.7(8) . .
Ag1 C19 Ag6 C20 -93.2(8) 1_455 .
Ag9 C19 Ag6 C20 160.8(14) . .
Ag7 C19 Ag6 C20 109.3(7) . .
C20 C19 Ag6 Ag8 174.7(8) . .
Ag1 C19 Ag6 Ag8 81.4(4) 1_455 .
Ag9 C19 Ag6 Ag8 -24.5(8) . .
Ag7 C19 Ag6 Ag8 -76.0(3) . .
C20 C19 Ag6 Ag5 -135.7(6) . .
Ag8 C19 Ag6 Ag5 49.6(2) . .
Ag1 C19 Ag6 Ag5 131.0(3) 1_455 .
Ag9 C19 Ag6 Ag5 25.1(10) . .
Ag7 C19 Ag6 Ag5 -26.4(2) . .
C44 O10 Ag6 O14 141.8(9) . .
C44 O10 Ag6 C19 -40.0(9) . .
C44 O10 Ag6 C20 -33.5(11) . .
C44 O10 Ag6 Ag8 -41.7(8) . .
C44 O10 Ag6 Ag5 -111.7(9) . .
C19 C20 Ag6 O14 173.5(6) . .
C21 C20 Ag6 O14 -1.2(10) . .
C21 C20 Ag6 C19 -174.7(13) . .
C19 C20 Ag6 O10 -12.2(10) . .
C21 C20 Ag6 O10 173.1(7) . .
C19 C20 Ag6 Ag8 -4.0(6) . .
C21 C20 Ag6 Ag8 -178.8(9) . .
C19 C20 Ag6 Ag5 48.9(7) . .
C21 C20 Ag6 Ag5 -125.8(8) . .
C19 Ag8 Ag6 O14 -170.8(7) . .
O11 Ag8 Ag6 O14 -40.1(8) . .
O9 Ag8 Ag6 O14 37.6(7) . .
Ag9 Ag8 Ag6 O14 -161.1(7) . .
Ag7 Ag8 Ag6 O14 -109.8(7) . .
Ag1 Ag8 Ag6 O14 144.1(7) 1_455 .
Ag5 Ag8 Ag6 O14 -48.2(7) . .
O11 Ag8 Ag6 C19 130.6(5) . .
O9 Ag8 Ag6 C19 -151.6(4) . .
Ag9 Ag8 Ag6 C19 9.7(3) . .
Ag7 Ag8 Ag6 C19 61.0(3) . .
Ag1 Ag8 Ag6 C19 -45.1(3) 1_455 .
Ag5 Ag8 Ag6 C19 122.6(3) . .
C19 Ag8 Ag6 O10 178.0(4) . .
O11 Ag8 Ag6 O10 -51.4(4) . .
O9 Ag8 Ag6 O10 26.3(3) . .
Ag9 Ag8 Ag6 O10 -172.3(2) . .
Ag7 Ag8 Ag6 O10 -121.0(2) . .
Ag1 Ag8 Ag6 O10 132.9(2) 1_455 .
Ag5 Ag8 Ag6 O10 -59.5(2) . .
C19 Ag8 Ag6 C20 2.6(4) . .
O11 Ag8 Ag6 C20 133.2(4) . .
O9 Ag8 Ag6 C20 -149.0(3) . .
Ag9 Ag8 Ag6 C20 12.3(2) . .
Ag7 Ag8 Ag6 C20 63.6(2) . .
Ag1 Ag8 Ag6 C20 -42.5(2) 1_455 .
Ag5 Ag8 Ag6 C20 125.2(2) . .
C19 Ag8 Ag6 Ag5 -122.6(3) . .
O11 Ag8 Ag6 Ag5 8.1(3) . .
O9 Ag8 Ag6 Ag5 85.8(2) . .
Ag9 Ag8 Ag6 Ag5 -112.87(3) . .
Ag7 Ag8 Ag6 Ag5 -61.53(2) . .
Ag1 Ag8 Ag6 Ag5 -167.64(3) 1_455 .
C10 Ag5 Ag6 O14 -75.1(3) . .
N4 Ag5 Ag6 O14 97.2(3) 2_755 .
Ag3 Ag5 Ag6 O14 -22.3(2) . .
Ag4 Ag5 Ag6 O14 -77.5(2) . .
Ag7 Ag5 Ag6 O14 -132.7(2) . .
Ag8 Ag5 Ag6 O14 166.2(2) . .
C10 Ag5 Ag6 C19 81.2(4) . .
N4 Ag5 Ag6 C19 -106.5(3) 2_755 .
Ag3 Ag5 Ag6 C19 134.0(2) . .
Ag4 Ag5 Ag6 C19 78.7(2) . .
Ag7 Ag5 Ag6 C19 23.6(2) . .
Ag8 Ag5 Ag6 C19 -37.6(2) . .
C10 Ag5 Ag6 O10 -154.6(4) . .
N4 Ag5 Ag6 O10 17.7(3) 2_755 .
Ag3 Ag5 Ag6 O10 -101.8(2) . .
Ag4 Ag5 Ag6 O10 -157.0(2) . .
Ag7 Ag5 Ag6 O10 147.8(2) . .
Ag8 Ag5 Ag6 O10 86.7(2) . .
C10 Ag5 Ag6 C20 60.6(4) . .
N4 Ag5 Ag6 C20 -127.1(4) 2_755 .
Ag3 Ag5 Ag6 C20 113.4(2) . .
Ag4 Ag5 Ag6 C20 58.1(2) . .
Ag7 Ag5 Ag6 C20 3.0(2) . .
Ag8 Ag5 Ag6 C20 -58.2(2) . .
C10 Ag5 Ag6 Ag8 118.7(3) . .
N4 Ag5 Ag6 Ag8 -69.0(3) 2_755 .
Ag3 Ag5 Ag6 Ag8 171.55(3) . .
Ag4 Ag5 Ag6 Ag8 116.32(3) . .
Ag7 Ag5 Ag6 Ag8 61.13(2) . .
C48 O6 Ag4 O16 101.9(8) . .
C48 O6 Ag4 C10 -130.2(8) . .
C48 O6 Ag4 C1 -4.5(10) . .
C48 O6 Ag4 Ag3 -73.2(8) . .
C48 O6 Ag4 Ag5 -104.1(8) . .
C48 O6 Ag4 Ag2 -21.9(8) . .
C58 O16 Ag4 O6 48.3(16) . .
C58 O16 Ag4 C10 -64.6(17) . .
C58 O16 Ag4 C1 179.4(16) . .
C58 O16 Ag4 Ag3 -138.9(15) . .
C58 O16 Ag4 Ag5 -10.7(19) . .
C58 O16 Ag4 Ag2 138.8(15) . .
C11 C10 Ag4 O6 -138.5(6) . .
Ag5 C10 Ag4 O6 38.9(4) . .
Ag7 C10 Ag4 O6 -46.6(4) . .
Ag3 C10 Ag4 O6 118.5(3) . .
C11 C10 Ag4 O16 -33.6(8) . .
Ag5 C10 Ag4 O16 143.8(3) . .
Ag7 C10 Ag4 O16 58.3(5) . .
Ag3 C10 Ag4 O16 -136.6(3) . .
C11 C10 Ag4 C1 81.5(7) . .
Ag5 C10 Ag4 C1 -101.1(3) . .
Ag7 C10 Ag4 C1 173.4(3) . .
Ag3 C10 Ag4 C1 -21.5(3) . .
C11 C10 Ag4 Ag3 103.0(7) . .
Ag5 C10 Ag4 Ag3 -79.6(3) . .
Ag7 C10 Ag4 Ag3 -165.1(4) . .
C11 C10 Ag4 Ag5 -177.4(8) . .
Ag7 C10 Ag4 Ag5 -85.5(3) . .
Ag3 C10 Ag4 Ag5 79.6(3) . .
C11 C10 Ag4 Ag2 126.1(6) . .
Ag5 C10 Ag4 Ag2 -56.5(3) . .
Ag7 C10 Ag4 Ag2 -141.98(19) . .
Ag3 C10 Ag4 Ag2 23.1(2) . .
C2 C1 Ag4 O6 147.3(6) . .
Ag2 C1 Ag4 O6 -25.9(5) . .
Ag9 C1 Ag4 O6 45.5(7) 1_655 .
Ag1 C1 Ag4 O6 -94.2(8) . .
Ag3 C1 Ag4 O6 -106.2(4) . .
C2 C1 Ag4 O16 45.6(7) . .
Ag2 C1 Ag4 O16 -127.6(4) . .
Ag9 C1 Ag4 O16 -56.2(6) 1_655 .
Ag1 C1 Ag4 O16 164.0(7) . .
Ag3 C1 Ag4 O16 152.1(3) . .
C2 C1 Ag4 C10 -85.4(7) . .
Ag2 C1 Ag4 C10 101.4(3) . .
Ag9 C1 Ag4 C10 172.8(5) 1_655 .
Ag1 C1 Ag4 C10 33.1(8) . .
Ag3 C1 Ag4 C10 21.1(3) . .
C2 C1 Ag4 Ag3 -106.6(7) . .
Ag2 C1 Ag4 Ag3 80.2(2) . .
Ag9 C1 Ag4 Ag3 151.7(6) 1_655 .
Ag1 C1 Ag4 Ag3 11.9(5) . .
C2 C1 Ag4 Ag5 -129.3(6) . .
Ag2 C1 Ag4 Ag5 57.5(3) . .
Ag9 C1 Ag4 Ag5 128.9(4) 1_655 .
Ag1 C1 Ag4 Ag5 -10.8(7) . .
Ag3 C1 Ag4 Ag5 -22.7(2) . .
C2 C1 Ag4 Ag2 173.2(8) . .
Ag9 C1 Ag4 Ag2 71.4(5) 1_655 .
Ag1 C1 Ag4 Ag2 -68.3(6) . .
Ag3 C1 Ag4 Ag2 -80.2(2) . .
O1 Ag3 Ag4 O6 21.9(4) . .
O3 Ag3 Ag4 O6 -149.5(3) . .
C10 Ag3 Ag4 O6 -88.0(4) . .
C1 Ag3 Ag4 O6 118.0(3) . .
Ag5 Ag3 Ag4 O6 -36.0(2) . .
Ag1 Ag3 Ag4 O6 112.1(2) . .
Ag2 Ag3 Ag4 O6 66.0(2) . .
O1 Ag3 Ag4 O16 -149.5(5) . .
O3 Ag3 Ag4 O16 39.2(5) . .
C10 Ag3 Ag4 O16 100.7(5) . .
C1 Ag3 Ag4 O16 -53.3(5) . .
Ag5 Ag3 Ag4 O16 152.6(5) . .
Ag1 Ag3 Ag4 O16 -59.2(5) . .
Ag2 Ag3 Ag4 O16 -105.3(5) . .
O1 Ag3 Ag4 C10 109.9(4) . .
O3 Ag3 Ag4 C10 -61.5(4) . .
C1 Ag3 Ag4 C10 -154.0(4) . .
Ag5 Ag3 Ag4 C10 52.0(3) . .
Ag1 Ag3 Ag4 C10 -159.9(3) . .
Ag2 Ag3 Ag4 C10 154.0(3) . .
O1 Ag3 Ag4 C1 -96.1(4) . .
O3 Ag3 Ag4 C1 92.5(4) . .
C10 Ag3 Ag4 C1 154.0(4) . .
Ag5 Ag3 Ag4 C1 -154.0(3) . .
Ag1 Ag3 Ag4 C1 -5.9(3) . .
Ag2 Ag3 Ag4 C1 -52.0(3) . .
O1 Ag3 Ag4 Ag5 57.9(3) . .
O3 Ag3 Ag4 Ag5 -113.5(3) . .
C10 Ag3 Ag4 Ag5 -52.0(3) . .
C1 Ag3 Ag4 Ag5 154.0(3) . .
Ag1 Ag3 Ag4 Ag5 148.15(3) . .
Ag2 Ag3 Ag4 Ag5 102.01(3) . .
O1 Ag3 Ag4 Ag2 -44.1(3) . .
O3 Ag3 Ag4 Ag2 144.5(3) . .
C10 Ag3 Ag4 Ag2 -154.0(3) . .
C1 Ag3 Ag4 Ag2 52.0(3) . .
Ag5 Ag3 Ag4 Ag2 -102.01(3) . .
Ag1 Ag3 Ag4 Ag2 46.14(3) . .
C10 Ag5 Ag4 O6 -141.5(4) . .
N4 Ag5 Ag4 O6 46.1(3) 2_755 .
Ag3 Ag5 Ag4 O6 149.20(19) . .
Ag7 Ag5 Ag4 O6 -85.58(19) . .
Ag6 Ag5 Ag4 O6 -138.84(19) . .
Ag8 Ag5 Ag4 O6 -79.07(19) . .
C10 Ag5 Ag4 O16 -78.5(7) . .
N4 Ag5 Ag4 O16 109.1(6) 2_755 .
Ag3 Ag5 Ag4 O16 -147.8(6) . .
Ag7 Ag5 Ag4 O16 -22.6(6) . .
Ag6 Ag5 Ag4 O16 -75.8(6) . .
Ag8 Ag5 Ag4 O16 -16.1(6) . .
N4 Ag5 Ag4 C10 -172.3(4) 2_755 .
Ag3 Ag5 Ag4 C10 -69.3(3) . .
Ag7 Ag5 Ag4 C10 55.9(3) . .
Ag6 Ag5 Ag4 C10 2.7(3) . .
Ag8 Ag5 Ag4 C10 62.5(3) . .
C10 Ag5 Ag4 C1 91.2(4) . .
N4 Ag5 Ag4 C1 -81.2(3) 2_755 .
Ag3 Ag5 Ag4 C1 21.9(2) . .
Ag7 Ag5 Ag4 C1 147.1(2) . .
Ag6 Ag5 Ag4 C1 93.8(2) . .
Ag8 Ag5 Ag4 C1 153.6(2) . .
C10 Ag5 Ag4 Ag3 69.3(3) . .
N4 Ag5 Ag4 Ag3 -103.1(3) 2_755 .
Ag7 Ag5 Ag4 Ag3 125.22(3) . .
Ag6 Ag5 Ag4 Ag3 71.96(3) . .
Ag8 Ag5 Ag4 Ag3 131.73(4) . .
C10 Ag5 Ag4 Ag2 126.7(3) . .
N4 Ag5 Ag4 Ag2 -45.7(3) 2_755 .
Ag3 Ag5 Ag4 Ag2 57.41(3) . .
Ag7 Ag5 Ag4 Ag2 -177.37(3) . .
Ag6 Ag5 Ag4 Ag2 129.37(3) . .
Ag8 Ag5 Ag4 Ag2 -170.86(3) . .
C1 Ag2 Ag4 O6 160.3(4) . .
N1 Ag2 Ag4 O6 -31.5(4) . .
O5 Ag2 Ag4 O6 16.1(3) . .
Ag3 Ag2 Ag4 O6 -130.1(2) . .
Ag9 Ag2 Ag4 O6 125.8(2) 1_655 .
Ag1 Ag2 Ag4 O6 -173.6(2) . .
C1 Ag2 Ag4 O16 68.9(5) . .
N1 Ag2 Ag4 O16 -122.9(5) . .
O5 Ag2 Ag4 O16 -75.3(4) . .
Ag3 Ag2 Ag4 O16 138.5(3) . .
Ag9 Ag2 Ag4 O16 34.4(3) 1_655 .
Ag1 Ag2 Ag4 O16 95.0(3) . .
C1 Ag2 Ag4 C10 -91.1(4) . .
N1 Ag2 Ag4 C10 77.0(4) . .
O5 Ag2 Ag4 C10 124.6(3) . .
Ag3 Ag2 Ag4 C10 -21.6(2) . .
Ag9 Ag2 Ag4 C10 -125.7(2) 1_655 .
Ag1 Ag2 Ag4 C10 -65.1(2) . .
N1 Ag2 Ag4 C1 168.2(5) . .
O5 Ag2 Ag4 C1 -144.3(4) . .
Ag3 Ag2 Ag4 C1 69.6(3) . .
Ag9 Ag2 Ag4 C1 -34.5(3) 1_655 .
Ag1 Ag2 Ag4 C1 26.1(3) . .
C1 Ag2 Ag4 Ag3 -69.6(3) . .
N1 Ag2 Ag4 Ag3 98.6(4) . .
O5 Ag2 Ag4 Ag3 146.1(2) . .
Ag9 Ag2 Ag4 Ag3 -104.10(3) 1_655 .
Ag1 Ag2 Ag4 Ag3 -43.50(3) . .
C1 Ag2 Ag4 Ag5 -125.7(3) . .
N1 Ag2 Ag4 Ag5 42.5(4) . .
O5 Ag2 Ag4 Ag5 90.0(2) . .
Ag3 Ag2 Ag4 Ag5 -56.10(3) . .
Ag9 Ag2 Ag4 Ag5 -160.20(3) 1_655 .
Ag1 Ag2 Ag4 Ag5 -99.60(3) . .
